data_1563714
loop_
_publ_author_name
'Chiu, Tzu-Hao'
'Liao, Jian-Hong'
'Gam, Franck'
'Chantrenne, Isaac'
'Kahlal, Samia'
'Saillard, Jean-Yves'
'Liu, C. W.'

_publ_section_title
;
 All-selenolate-protected eight-electron platinum/silver nanoclusters.
;
_journal_issue 28
_journal_name_full Nanoscale
_journal_page_first 12143
_journal_page_last 12148
_journal_paper_doi 10.1039/d1nr02540f
_journal_volume 13
_journal_year 2021
_chemical_formula_sum 'C81 H186 Ag20 O27 P12 Pt Se24'
_chemical_formula_weight 6211.46
_chemical_properties_physical Light-sensitive
_space_group_crystal_system monoclinic
_space_group_IT_number 7
_space_group_name_Hall 'P -2yac'
_space_group_name_H-M_alt 'P 1 n 1'
_atom_sites_solution_hydrogens geom
_audit_creation_method SHELXL-2018/3
_audit_update_record
;
2021-03-11 deposited with the CCDC.	2021-06-25 downloaded from the CCDC.
;
_cell_angle_alpha 90
_cell_angle_beta 112.7096(12)
_cell_angle_gamma 90
_cell_formula_units_Z 2
_cell_length_a 17.9783(12)
_cell_length_b 26.4928(18)
_cell_length_c 18.7771(13)
_cell_measurement_reflns_used 9929
_cell_measurement_temperature 100(2)
_cell_measurement_theta_max 26.37
_cell_measurement_theta_min 2.32
_cell_volume 8250.1(10)
_computing_cell_refinement 'Bruker SAINT'
_computing_data_collection 'Bruker APEX2'
_computing_data_reduction 'Bruker SAINT'
_computing_molecular_graphics 'Bruker SHELXTL'
_computing_publication_material 'Bruker SHELXTL'
_computing_structure_refinement 'SHELXL-2018/3 (Sheldrick, 2018)'
_computing_structure_solution 'SHELXS-97 (Sheldrick 2008)'
_diffrn_ambient_temperature 100(2)
_diffrn_measured_fraction_theta_full 0.996
_diffrn_measured_fraction_theta_max 0.996
_diffrn_measurement_device_type 'Bruker APEX-II CCD'
_diffrn_measurement_method '\f and \w scans'
_diffrn_radiation_type MoK\a
_diffrn_radiation_wavelength 0.71073
_diffrn_reflns_av_R_equivalents 0.0309
_diffrn_reflns_av_unetI/netI 0.0461
_diffrn_reflns_Laue_measured_fraction_full 0.996
_diffrn_reflns_Laue_measured_fraction_max 0.996
_diffrn_reflns_limit_h_max 21
_diffrn_reflns_limit_h_min -21
_diffrn_reflns_limit_k_max 31
_diffrn_reflns_limit_k_min -31
_diffrn_reflns_limit_l_max 22
_diffrn_reflns_limit_l_min -20
_diffrn_reflns_number 58143
_diffrn_reflns_point_group_measured_fraction_full 0.932
_diffrn_reflns_point_group_measured_fraction_max 0.932
_diffrn_reflns_theta_full 25.000
_diffrn_reflns_theta_max 25.000
_diffrn_reflns_theta_min 1.449
_exptl_absorpt_coefficient_mu 8.618
_exptl_absorpt_correction_T_max 0.7454
_exptl_absorpt_correction_T_min 0.5307
_exptl_absorpt_correction_type multi-scan
_exptl_absorpt_process_details SADABS
_exptl_crystal_colour red
_exptl_crystal_density_diffrn 2.500
_exptl_crystal_description plate
_exptl_crystal_F_000 5804
_exptl_crystal_size_max 0.100
_exptl_crystal_size_mid 0.060
_exptl_crystal_size_min 0.040
_refine_diff_density_max 2.517
_refine_diff_density_min -1.146
_refine_diff_density_rms 0.213
_refine_ls_abs_structure_details
; 
 Refined as an inversion twin. 
;
_refine_ls_abs_structure_Flack 0.293(7)
_refine_ls_extinction_method none
_refine_ls_goodness_of_fit_ref 1.039
_refine_ls_hydrogen_treatment constr
_refine_ls_matrix_type full
_refine_ls_number_parameters 1576
_refine_ls_number_reflns 27116
_refine_ls_number_restraints 495
_refine_ls_restrained_S_all 1.032
_refine_ls_R_factor_all 0.0432
_refine_ls_R_factor_gt 0.0367
_refine_ls_shift/su_max 0.001
_refine_ls_shift/su_mean 0.000
_refine_ls_structure_factor_coef Fsqd
_refine_ls_weighting_details 'w=1/[\s^2^(Fo^2^)+(0.0477P)^2^+65.8507P] where P=(Fo^2^+2Fc^2^)/3'
_refine_ls_weighting_scheme calc
_refine_ls_wR_factor_gt 0.0943
_refine_ls_wR_factor_ref 0.0981
_reflns_Friedel_coverage 0.870
_reflns_Friedel_fraction_full 0.868
_reflns_Friedel_fraction_max 0.868
_reflns_number_gt 24794
_reflns_number_total 27116
_reflns_threshold_expression 'I > 2\s(I)'
_cod_data_source_file d1nr02540f2.cif
_cod_data_source_block 1b
_cod_depositor_comments 'Adding full bibliography for 1563713--1563715.cif.'
_cod_original_sg_symbol_H-M 'P n'
_cod_database_code 1563714
_shelx_shelxl_version_number 2018/3
_shelx_space_group_comment
; 
The symmetry employed for this shelxl refinement is uniquely defined 
by the following loop, which should always be used as a source of 
symmetry information in preference to the above space-group names. 
They are only intended as comments. 
;
_shelx_estimated_absorpt_t_min 0.479
_shelx_estimated_absorpt_t_max 0.724

loop_
_space_group_symop_operation_xyz
'x, y, z'
'x+1/2, -y, z+1/2'

loop_
_atom_site_label
_atom_site_type_symbol
_atom_site_fract_x
_atom_site_fract_y
_atom_site_fract_z
_atom_site_U_iso_or_equiv
_atom_site_adp_type
_atom_site_occupancy
_atom_site_site_symmetry_order
_atom_site_calc_flag
_atom_site_refinement_flags_posn
_atom_site_refinement_flags_adp
_atom_site_refinement_flags_occupancy
_atom_site_disorder_assembly
_atom_site_disorder_group
Pt1 Pt 0.12136(4) 0.75463(2) 0.69311(4) 0.01244(12) Uani 1 1 d . . . . .
Ag1 Ag 0.04996(7) 0.80851(4) 0.55701(8) 0.0158(3) Uani 0.95 1 d . . P A 1
Ag2 Ag 0.20043(8) 0.84103(4) 0.67714(8) 0.0154(3) Uani 0.95 1 d . . P A 1
Ag3 Ag 0.04775(7) 0.84563(4) 0.69864(8) 0.0154(3) Uani 0.95 1 d . . P A 1
Ag4 Ag -0.04501(8) 0.75571(4) 0.63093(8) 0.0158(3) Uani 0.95 1 d . . P A 1
Ag5 Ag 0.04714(8) 0.69697(4) 0.56228(8) 0.0163(3) Uani 0.95 1 d . . P A 1
Ag6 Ag 0.19340(8) 0.74967(4) 0.58799(8) 0.0151(3) Uani 0.95 1 d . . P A 1
Ag7 Ag 0.28754(8) 0.75469(4) 0.75528(8) 0.0158(3) Uani 0.95 1 d . . P A 1
Ag8 Ag 0.19486(7) 0.81060(4) 0.82553(8) 0.0151(3) Uani 0.95 1 d . . P A 1
Ag9 Ag 0.04655(8) 0.76051(4) 0.79587(8) 0.0156(3) Uani 0.95 1 d . . P A 1
Ag10 Ag 0.04245(7) 0.66871(4) 0.70901(8) 0.0162(3) Uani 0.95 1 d . . P A 1
Ag11 Ag 0.19329(8) 0.66379(4) 0.68591(8) 0.0164(3) Uani 0.95 1 d . . P A 1
Ag12 Ag 0.19479(7) 0.70088(4) 0.82825(8) 0.0152(3) Uani 0.95 1 d . . P A 1
Ag1B Ag 0.1249(14) 0.6552(8) 0.7476(15) 0.0158(3) Uani 0.05 1 d . . P A 2
Ag2B Ag 0.2475(14) 0.8127(8) 0.7903(15) 0.0154(3) Uani 0.05 1 d . . P A 2
Ag3B Ag 0.1245(14) 0.8479(8) 0.6431(15) 0.0154(3) Uani 0.05 1 d . . P A 2
Ag4B Ag -0.0212(14) 0.7989(9) 0.6191(15) 0.0158(3) Uani 0.05 1 d . . P A 2
Ag5B Ag -0.0019(14) 0.6892(8) 0.6028(15) 0.0163(3) Uani 0.05 1 d . . P A 2
Ag6B Ag 0.1609(14) 0.6746(8) 0.6130(15) 0.0151(3) Uani 0.05 1 d . . P A 2
Ag7B Ag 0.1677(14) 0.7395(9) 0.8512(15) 0.0158(3) Uani 0.05 1 d . . P A 2
Ag8B Ag 0.0029(14) 0.7268(8) 0.7483(14) 0.0151(3) Uani 0.05 1 d . . P A 2
Ag9B Ag 0.2683(14) 0.7036(8) 0.7755(15) 0.0156(3) Uani 0.05 1 d . . P A 2
Ag0X Ag 0.0801(14) 0.7641(9) 0.5384(15) 0.0162(3) Uani 0.05 1 d . . P A 2
Ag1X Ag 0.2476(14) 0.7749(8) 0.6478(15) 0.0164(3) Uani 0.05 1 d . . P A 2
Ag2X Ag 0.0766(14) 0.8266(8) 0.7738(15) 0.0152(3) Uani 0.05 1 d . . P A 2
Ag13 Ag -0.09815(8) 0.75302(4) 0.46136(8) 0.0196(3) Uani 1 1 d . . . . .
Ag14 Ag -0.09984(7) 0.82197(4) 0.72549(8) 0.0177(3) Uani 1 1 d . . . . .
Ag15 Ag 0.17854(7) 0.91757(4) 0.78104(8) 0.0176(3) Uani 1 1 d . . . . .
Ag16 Ag 0.18329(8) 0.84834(4) 0.51705(8) 0.0200(3) Uani 1 1 d . . . . .
Ag17 Ag 0.34026(7) 0.68794(4) 0.65737(8) 0.0204(3) Uani 1 1 d . . . . .
Ag18 Ag 0.33866(8) 0.75567(4) 0.92398(8) 0.0183(3) Uani 1 1 d . . . . .
Ag19 Ag 0.06883(8) 0.66077(4) 0.87619(8) 0.0203(3) Uani 1 1 d . . . . .
Ag20 Ag 0.06482(8) 0.58877(4) 0.61083(8) 0.0216(3) Uani 1 1 d . . . . .
Se1 Se 0.14348(10) 0.59346(6) 0.52000(11) 0.0240(4) Uani 1 1 d . . . . .
Se2 Se 0.31492(10) 0.59932(6) 0.70882(11) 0.0232(4) Uani 1 1 d . . . . .
Se3 Se 0.12755(12) 0.54603(7) 0.74631(12) 0.0294(4) Uani 1 1 d . . . . .
Se4 Se -0.04465(10) 0.61224(7) 0.76645(11) 0.0257(4) Uani 1 1 d . . . . .
Se5 Se -0.08994(11) 0.60552(6) 0.55529(12) 0.0268(4) Uani 1 1 d . . . . .
Se6 Se -0.03577(11) 0.67804(6) 0.41284(11) 0.0246(4) Uani 1 1 d . . . . .
Se7 Se -0.07590(10) 0.84798(6) 0.44062(10) 0.0219(4) Uani 1 1 d . . . . .
Se8 Se 0.09160(10) 0.79670(7) 0.39591(10) 0.0242(4) Uani 1 1 d . . . . .
Se9 Se 0.26349(10) 0.70042(6) 0.50676(10) 0.0207(4) Uani 1 1 d . . . . .
Se10 Se 0.33931(10) 0.82931(6) 0.56811(11) 0.0228(4) Uani 1 1 d . . . . .
Se11 Se 0.43269(10) 0.75865(6) 0.74802(10) 0.0216(4) Uani 1 1 d . . . . .
Se12 Se 0.41077(10) 0.67558(6) 0.89639(10) 0.0222(4) Uani 1 1 d . . . . .
Se13 Se 0.21379(10) 0.62307(6) 0.92499(11) 0.0223(4) Uani 1 1 d . . . . .
Se14 Se 0.25888(11) 0.74874(6) 1.01549(11) 0.0239(4) Uani 1 1 d . . . . .
Se15 Se -0.15423(10) 0.73440(6) 0.74795(10) 0.0202(4) Uani 1 1 d . . . . .
Se16 Se 0.02919(10) 0.74405(6) 0.92835(10) 0.0183(3) Uani 1 1 d . . . . .
Se17 Se -0.19243(9) 0.72677(6) 0.53343(10) 0.0191(3) Uani 1 1 d . . . . .
Se18 Se -0.16182(10) 0.86189(6) 0.58805(10) 0.0201(4) Uani 1 1 d . . . . .
Se19 Se -0.02336(10) 0.88353(6) 0.83786(10) 0.0241(4) Uani 1 1 d . . . . .
Se20 Se 0.03217(9) 0.94636(6) 0.69084(10) 0.0190(3) Uani 1 1 d . . . . .
Se21 Se 0.13519(10) 0.93531(6) 0.55012(10) 0.0242(4) Uani 1 1 d . . . . .
Se22 Se 0.30120(9) 0.91858(6) 0.73791(10) 0.0185(3) Uani 1 1 d . . . . .
Se23 Se 0.20113(11) 0.88653(6) 0.92057(10) 0.0228(4) Uani 1 1 d . . . . .
Se24 Se 0.39383(10) 0.84566(6) 0.91471(11) 0.0264(4) Uani 1 1 d . . . . .
P1 P 0.2525(3) 0.56015(16) 0.5996(3) 0.0244(10) Uani 1 1 d . . . . .
P2 P 0.0197(3) 0.54149(17) 0.7683(3) 0.0285(11) Uani 1 1 d . . . . .
P3 P -0.1033(3) 0.61654(16) 0.4374(3) 0.0270(11) Uani 1 1 d . . . . .
P4 P -0.0148(3) 0.84313(16) 0.3611(3) 0.0226(10) Uani 1 1 d . . . . .
P5 P 0.3311(3) 0.76612(16) 0.4944(3) 0.0206(9) Uani 1 1 d . . . . .
P6 P 0.4898(3) 0.71736(17) 0.8560(3) 0.0221(10) Uani 1 1 d . . . . .
P7 P 0.2700(3) 0.66831(17) 1.0284(3) 0.0244(10) Uani 1 1 d . . . . .
P8 P -0.1012(3) 0.73587(16) 0.8718(3) 0.0195(9) Uani 1 1 d . . . . .
P9 P -0.2435(3) 0.80158(15) 0.5331(3) 0.0194(9) Uani 1 1 d . . . . .
P10 P -0.0311(3) 0.94975(16) 0.7687(3) 0.0225(10) Uani 1 1 d . . . . .
P11 P 0.2496(3) 0.96117(16) 0.6308(3) 0.0223(10) Uani 1 1 d . . . . .
P12 P 0.3320(3) 0.88527(16) 0.9759(3) 0.0257(10) Uani 1 1 d . . . . .
O1 O 0.3071(9) 0.5529(7) 0.5500(9) 0.053(4) Uani 1 1 d . . . . .
O2 O 0.2377(8) 0.5055(4) 0.6265(9) 0.036(3) Uani 1 1 d . . . . .
O3 O -0.0390(9) 0.5039(5) 0.7086(9) 0.042(3) Uani 1 1 d . . . . .
O4 O 0.0363(9) 0.5188(5) 0.8510(9) 0.045(4) Uani 1 1 d . . . . .
O5 O -0.0779(8) 0.5689(5) 0.4019(8) 0.035(3) Uani 1 1 d . . . . .
O6 O -0.1983(8) 0.6234(5) 0.3938(9) 0.044(4) Uani 1 1 d . . . . .
O7 O -0.0766(8) 0.8265(5) 0.2771(7) 0.030(3) Uani 1 1 d . . . . .
O8 O 0.0002(7) 0.9009(4) 0.3473(7) 0.025(3) Uani 1 1 d . . . . .
O9 O 0.2884(7) 0.7801(4) 0.4053(7) 0.025(3) Uani 1 1 d . . . . .
O10 O 0.4217(7) 0.7495(4) 0.5096(8) 0.027(3) Uani 1 1 d . . . . .
O11 O 0.5600(7) 0.6825(5) 0.8517(8) 0.029(3) Uani 1 1 d . . . . .
O12 O 0.5430(7) 0.7592(4) 0.9156(7) 0.025(3) Uani 1 1 d . . . . .
O13 O 0.3606(7) 0.6492(5) 1.0609(8) 0.031(3) Uani 1 1 d . . . . .
O14 O 0.2436(8) 0.6491(5) 1.0942(8) 0.034(3) Uani 1 1 d . . . . .
O15 O -0.1290(7) 0.6849(4) 0.8962(7) 0.024(3) Uani 1 1 d . . . . .
O16 O -0.1330(6) 0.7797(4) 0.9091(7) 0.021(2) Uani 1 1 d . . . . .
O17 O -0.3077(7) 0.7921(4) 0.5697(7) 0.022(3) Uani 1 1 d . . . . .
O18 O -0.2895(7) 0.8214(4) 0.4470(7) 0.026(3) Uani 1 1 d . . . . .
O19 O -0.1198(7) 0.9640(4) 0.7138(8) 0.029(3) Uani 1 1 d . . . . .
O20 O -0.0073(8) 0.9988(5) 0.8211(8) 0.032(3) Uani 1 1 d . . . . .
O21 O 0.3175(7) 0.9618(5) 0.5974(7) 0.027(3) Uani 1 1 d . . . . .
O22 O 0.2468(8) 1.0200(4) 0.6475(8) 0.035(3) Uani 1 1 d . . . . .
O23 O 0.3467(9) 0.8624(5) 1.0590(8) 0.044(4) Uani 1 1 d . . . . .
O24 O 0.3679(9) 0.9405(4) 1.0000(8) 0.039(3) Uani 1 1 d . . . . .
O25 O 0.6437(9) 0.9216(7) 0.7891(11) 0.063(5) Uani 1 1 d . . . . .
O26 O 0.6392(12) 0.5574(9) 0.6406(14) 0.092(7) Uani 1 1 d . . . . .
O27 O 0.1159(12) 0.9165(7) 0.1527(10) 0.066(5) Uani 1 1 d . . . . .
C1 C 0.3935(14) 0.5613(8) 0.5778(14) 0.053(5) Uani 1 1 d D . . . .
H1 H 0.408354 0.594829 0.603991 0.063 Uiso 1 1 calc R U . . .
C2 C 0.440(2) 0.5193(11) 0.630(2) 0.089(9) Uani 1 1 d . . . . .
H2A H 0.497087 0.522464 0.640164 0.133 Uiso 1 1 calc R U . . .
H2B H 0.419601 0.486693 0.605797 0.133 Uiso 1 1 calc R U . . .
H2C H 0.432283 0.521395 0.679340 0.133 Uiso 1 1 calc R U . . .
C3 C 0.413(2) 0.5593(11) 0.5062(17) 0.087(9) Uani 1 1 d D . . . .
H3A H 0.379224 0.583647 0.468117 0.130 Uiso 1 1 calc R U . . .
H3B H 0.402532 0.525268 0.484189 0.130 Uiso 1 1 calc R U . . .
H3C H 0.469980 0.567771 0.520015 0.130 Uiso 1 1 calc R U . . .
C4 C 0.1949(13) 0.4673(7) 0.5668(13) 0.039(5) Uani 1 1 d . . . . .
H4 H 0.174986 0.483832 0.514848 0.047 Uiso 1 1 calc R U . . .
C5 C 0.1236(14) 0.4508(8) 0.5842(14) 0.047(5) Uani 1 1 d . . . . .
H5A H 0.099706 0.480248 0.599011 0.071 Uiso 1 1 calc R U . . .
H5B H 0.141254 0.426441 0.626770 0.071 Uiso 1 1 calc R U . . .
H5C H 0.083326 0.435054 0.538288 0.071 Uiso 1 1 calc R U . . .
C6 C 0.2522(16) 0.4254(8) 0.5683(16) 0.056(6) Uani 1 1 d . . . . .
H6A H 0.278416 0.412567 0.621079 0.084 Uiso 1 1 calc R U . . .
H6B H 0.293205 0.438394 0.550616 0.084 Uiso 1 1 calc R U . . .
H6C H 0.222221 0.398061 0.534114 0.084 Uiso 1 1 calc R U . . .
C7 C -0.1256(13) 0.5009(8) 0.6837(13) 0.042(5) Uani 1 1 d . . . . .
H7 H -0.148172 0.535899 0.675013 0.051 Uiso 1 1 calc R U . . .
C8 C -0.1496(14) 0.4761(11) 0.7414(17) 0.068(8) Uani 1 1 d . . . . .
H8A H -0.116692 0.489053 0.792823 0.103 Uiso 1 1 calc R U . . .
H8B H -0.141656 0.439601 0.739898 0.103 Uiso 1 1 calc R U . . .
H8C H -0.206640 0.483142 0.729863 0.103 Uiso 1 1 calc R U . . .
C9 C -0.1546(16) 0.4736(9) 0.6073(15) 0.064(7) Uani 1 1 d . . . . .
H9A H -0.143986 0.437346 0.616211 0.096 Uiso 1 1 calc R U . . .
H9B H -0.126033 0.486530 0.575978 0.096 Uiso 1 1 calc R U . . .
H9C H -0.212687 0.479057 0.579932 0.096 Uiso 1 1 calc R U . . .
C10 C 0.0910(15) 0.4758(9) 0.8853(14) 0.050(5) Uani 1 1 d . . . . .
H10 H 0.124970 0.471400 0.854284 0.060 Uiso 1 1 calc R U . . .
C11 C 0.145(2) 0.4889(12) 0.9632(18) 0.098(12) Uani 1 1 d . . . . .
H11A H 0.114575 0.504464 0.990586 0.148 Uiso 1 1 calc R U . . .
H11B H 0.186039 0.512691 0.960921 0.148 Uiso 1 1 calc R U . . .
H11C H 0.171929 0.458276 0.990549 0.148 Uiso 1 1 calc R U . . .
C12 C 0.0444(17) 0.4274(9) 0.8778(16) 0.064(7) Uani 1 1 d . . . . .
H12A H 0.020811 0.417197 0.823417 0.095 Uiso 1 1 calc R U . . .
H12B H 0.001260 0.432711 0.896728 0.095 Uiso 1 1 calc R U . . .
H12C H 0.080763 0.400897 0.908276 0.095 Uiso 1 1 calc R U . . .
C13 C -0.0858(13) 0.5158(7) 0.4208(14) 0.043(5) Uani 1 1 d . . . . .
H13 H -0.067577 0.512161 0.478020 0.052 Uiso 1 1 calc R U . . .
C14 C -0.0322(13) 0.4857(7) 0.3935(14) 0.044(5) Uani 1 1 d . . . . .
H14A H -0.042008 0.494904 0.340116 0.066 Uiso 1 1 calc R U . . .
H14B H -0.043448 0.449658 0.396035 0.066 Uiso 1 1 calc R U . . .
H14C H 0.024234 0.492541 0.426486 0.066 Uiso 1 1 calc R U . . .
C15 C -0.1745(13) 0.5021(10) 0.3828(17) 0.058(7) Uani 1 1 d . . . . .
H15A H -0.182508 0.467548 0.396977 0.087 Uiso 1 1 calc R U . . .
H15B H -0.192108 0.504570 0.326619 0.087 Uiso 1 1 calc R U . . .
H15C H -0.206232 0.525461 0.400389 0.087 Uiso 1 1 calc R U . . .
C16 C -0.2411(13) 0.6532(8) 0.3253(13) 0.050(5) Uani 1 1 d . . . . .
H16 H -0.220352 0.688597 0.332570 0.060 Uiso 1 1 calc R U . . .
C17 C -0.2273(18) 0.6294(10) 0.2619(15) 0.072(7) Uani 1 1 d . . . . .
H17A H -0.248419 0.594858 0.255016 0.108 Uiso 1 1 calc R U . . .
H17B H -0.169254 0.628545 0.273512 0.108 Uiso 1 1 calc R U . . .
H17C H -0.254743 0.648708 0.214466 0.108 Uiso 1 1 calc R U . . .
C18 C -0.3236(15) 0.6522(9) 0.3195(19) 0.069(7) Uani 1 1 d . . . . .
H18A H -0.348104 0.619624 0.298297 0.103 Uiso 1 1 calc R U . . .
H18B H -0.354043 0.679444 0.285484 0.103 Uiso 1 1 calc R U . . .
H18C H -0.324662 0.656740 0.370938 0.103 Uiso 1 1 calc R U . . .
C19 C -0.0780(12) 0.7769(7) 0.2426(13) 0.037(4) Uani 1 1 d . . . . .
H19 H -0.045367 0.752388 0.283077 0.044 Uiso 1 1 calc R U . . .
C20 C -0.0416(16) 0.7824(11) 0.1789(16) 0.066(7) Uani 1 1 d . . . . .
H20A H 0.016433 0.788880 0.203742 0.098 Uiso 1 1 calc R U . . .
H20B H -0.067884 0.810543 0.144581 0.098 Uiso 1 1 calc R U . . .
H20C H -0.050744 0.751115 0.148836 0.098 Uiso 1 1 calc R U . . .
C21 C -0.1665(14) 0.7606(10) 0.2089(16) 0.060(7) Uani 1 1 d . . . . .
H21A H -0.194268 0.777148 0.158912 0.089 Uiso 1 1 calc R U . . .
H21B H -0.192259 0.770292 0.244313 0.089 Uiso 1 1 calc R U . . .
H21C H -0.169700 0.723889 0.201853 0.089 Uiso 1 1 calc R U . . .
C22 C 0.0334(12) 0.9170(7) 0.2908(11) 0.033(4) Uani 1 1 d . . . . .
H22 H 0.045328 0.886529 0.265639 0.040 Uiso 1 1 calc R U . . .
C23 C 0.1111(14) 0.9446(9) 0.3350(12) 0.046(5) Uani 1 1 d . . . . .
H23A H 0.148559 0.921844 0.373360 0.069 Uiso 1 1 calc R U . . .
H23B H 0.099965 0.973870 0.361200 0.069 Uiso 1 1 calc R U . . .
H23C H 0.135326 0.955955 0.299108 0.069 Uiso 1 1 calc R U . . .
C24 C -0.0326(15) 0.9472(10) 0.2314(14) 0.057(7) Uani 1 1 d . . . . .
H24A H -0.053818 0.971979 0.257420 0.086 Uiso 1 1 calc R U . . .
H24B H -0.076059 0.924434 0.200434 0.086 Uiso 1 1 calc R U . . .
H24C H -0.010862 0.964694 0.197676 0.086 Uiso 1 1 calc R U . . .
C25 C 0.2888(11) 0.8272(7) 0.3701(12) 0.033(4) Uani 1 1 d . . . . .
H25 H 0.267465 0.853310 0.395784 0.039 Uiso 1 1 calc R U . . .
C26 C 0.2343(12) 0.8243(10) 0.2889(13) 0.046(5) Uani 1 1 d . . . . .
H26A H 0.179474 0.817316 0.285336 0.068 Uiso 1 1 calc R U . . .
H26B H 0.251960 0.797125 0.263618 0.068 Uiso 1 1 calc R U . . .
H26C H 0.235086 0.856446 0.263429 0.068 Uiso 1 1 calc R U . . .
C27 C 0.3758(12) 0.8427(8) 0.3803(13) 0.040(5) Uani 1 1 d . . . . .
H27A H 0.395907 0.819384 0.351346 0.060 Uiso 1 1 calc R U . . .
H27B H 0.411145 0.841509 0.435133 0.060 Uiso 1 1 calc R U . . .
H27C H 0.375165 0.877122 0.360766 0.060 Uiso 1 1 calc R U . . .
C28 C 0.4399(11) 0.6995(7) 0.4844(13) 0.032(4) Uani 1 1 d . . . . .
H28 H 0.410871 0.673130 0.501804 0.038 Uiso 1 1 calc R U . . .
C29 C 0.4143(13) 0.6954(8) 0.4008(13) 0.042(5) Uani 1 1 d . . . . .
H29A H 0.442343 0.720959 0.382624 0.063 Uiso 1 1 calc R U . . .
H29B H 0.355992 0.700914 0.376144 0.063 Uiso 1 1 calc R U . . .
H29C H 0.427466 0.661739 0.387610 0.063 Uiso 1 1 calc R U . . .
C30 C 0.5300(12) 0.6930(7) 0.5300(15) 0.043(5) Uani 1 1 d . . . . .
H30A H 0.555166 0.726217 0.544976 0.064 Uiso 1 1 calc R U . . .
H30B H 0.553989 0.675609 0.498019 0.064 Uiso 1 1 calc R U . . .
H30C H 0.538729 0.672975 0.576451 0.064 Uiso 1 1 calc R U . . .
C31 C 0.5467(13) 0.6377(8) 0.8035(13) 0.041(4) Uani 1 1 d . . . . .
H31 H 0.489954 0.625871 0.789280 0.049 Uiso 1 1 calc R U . . .
C32 C 0.5599(14) 0.6475(9) 0.7363(13) 0.049(6) Uani 1 1 d . . . . .
H32A H 0.608983 0.667647 0.748935 0.073 Uiso 1 1 calc R U . . .
H32B H 0.513820 0.666110 0.699812 0.073 Uiso 1 1 calc R U . . .
H32C H 0.566000 0.615489 0.712871 0.073 Uiso 1 1 calc R U . . .
C33 C 0.6061(14) 0.5976(8) 0.8587(15) 0.050(6) Uani 1 1 d . . . . .
H33A H 0.657310 0.614040 0.889552 0.075 Uiso 1 1 calc R U . . .
H33B H 0.615806 0.570580 0.827734 0.075 Uiso 1 1 calc R U . . .
H33C H 0.582106 0.583382 0.893069 0.075 Uiso 1 1 calc R U . . .
C34 C 0.5740(11) 0.7536(7) 1.0002(11) 0.027(4) Uani 1 1 d . . . . .
H34 H 0.527821 0.746823 1.016080 0.033 Uiso 1 1 calc R U . . .
C35 C 0.6109(13) 0.8036(7) 1.0325(12) 0.037(5) Uani 1 1 d . . . . .
H35A H 0.626887 0.821145 0.994598 0.056 Uiso 1 1 calc R U . . .
H35B H 0.658547 0.798225 1.080030 0.056 Uiso 1 1 calc R U . . .
H35C H 0.571535 0.824182 1.043818 0.056 Uiso 1 1 calc R U . . .
C36 C 0.6333(12) 0.7106(8) 1.0268(12) 0.036(5) Uani 1 1 d . . . . .
H36A H 0.679893 0.717859 1.013626 0.054 Uiso 1 1 calc R U . . .
H36B H 0.607331 0.679391 1.001319 0.054 Uiso 1 1 calc R U . . .
H36C H 0.651253 0.706739 1.082900 0.054 Uiso 1 1 calc R U . . .
C37 C 0.4302(12) 0.6761(8) 1.1171(13) 0.042(4) Uani 1 1 d . . . . .
H37 H 0.432335 0.711137 1.098165 0.050 Uiso 1 1 calc R U . . .
C38 C 0.4249(14) 0.6784(10) 1.1910(14) 0.052(6) Uani 1 1 d . . . . .
H38A H 0.467934 0.700107 1.225378 0.079 Uiso 1 1 calc R U . . .
H38B H 0.430682 0.644392 1.212952 0.079 Uiso 1 1 calc R U . . .
H38C H 0.372389 0.692338 1.185340 0.079 Uiso 1 1 calc R U . . .
C39 C 0.4994(12) 0.6478(11) 1.1179(14) 0.055(6) Uani 1 1 d . . . . .
H39A H 0.503430 0.650676 1.067515 0.083 Uiso 1 1 calc R U . . .
H39B H 0.493075 0.612184 1.128732 0.083 Uiso 1 1 calc R U . . .
H39C H 0.548437 0.661260 1.158048 0.083 Uiso 1 1 calc R U . . .
C40 C 0.1634(13) 0.6596(8) 1.0961(13) 0.040(5) Uani 1 1 d . . . . .
H40 H 0.124856 0.671098 1.044194 0.048 Uiso 1 1 calc R U . . .
C41 C 0.171(2) 0.6985(10) 1.1554(17) 0.076(9) Uani 1 1 d . . . . .
H41A H 0.213538 0.722447 1.158353 0.114 Uiso 1 1 calc R U . . .
H41B H 0.184397 0.682208 1.205703 0.114 Uiso 1 1 calc R U . . .
H41C H 0.119610 0.716613 1.141344 0.114 Uiso 1 1 calc R U . . .
C42 C 0.1369(16) 0.6074(9) 1.1166(19) 0.066(8) Uani 1 1 d . . . . .
H42A H 0.173943 0.597214 1.168279 0.099 Uiso 1 1 calc R U . . .
H42B H 0.137981 0.582175 1.078797 0.099 Uiso 1 1 calc R U . . .
H42C H 0.082075 0.609978 1.115463 0.099 Uiso 1 1 calc R U . . .
C43 C -0.0978(12) 0.6639(7) 0.9734(12) 0.033(4) Uani 1 1 d . . . . .
H43 H -0.041727 0.676611 1.002187 0.040 Uiso 1 1 calc R U . . .
C44 C -0.1494(13) 0.6788(8) 1.0144(12) 0.039(5) Uani 1 1 d . . . . .
H44A H -0.204236 0.666255 0.986253 0.059 Uiso 1 1 calc R U . . .
H44B H -0.150365 0.715673 1.017926 0.059 Uiso 1 1 calc R U . . .
H44C H -0.127872 0.664332 1.066512 0.059 Uiso 1 1 calc R U . . .
C45 C -0.0964(16) 0.6067(8) 0.9666(16) 0.054(6) Uani 1 1 d . . . . .
H45A H -0.058915 0.597036 0.942496 0.080 Uiso 1 1 calc R U . . .
H45B H -0.150630 0.594513 0.934848 0.080 Uiso 1 1 calc R U . . .
H45C H -0.078824 0.591578 1.018175 0.080 Uiso 1 1 calc R U . . .
C46 C -0.2113(11) 0.8061(7) 0.8707(13) 0.033(4) Uani 1 1 d . . . . .
H46 H -0.220373 0.814412 0.816059 0.039 Uiso 1 1 calc R U . . .
C47 C -0.2050(13) 0.8535(7) 0.9163(14) 0.040(5) Uani 1 1 d . . . . .
H47A H -0.166445 0.876558 0.907978 0.061 Uiso 1 1 calc R U . . .
H47B H -0.186466 0.845240 0.971279 0.061 Uiso 1 1 calc R U . . .
H47C H -0.257995 0.869812 0.899335 0.061 Uiso 1 1 calc R U . . .
C48 C -0.2795(12) 0.7737(8) 0.8737(13) 0.040(5) Uani 1 1 d . . . . .
H48A H -0.329492 0.793390 0.855789 0.061 Uiso 1 1 calc R U . . .
H48B H -0.266675 0.762551 0.926888 0.061 Uiso 1 1 calc R U . . .
H48C H -0.286323 0.744172 0.840314 0.061 Uiso 1 1 calc R U . . .
C49 C -0.3378(11) 0.8294(7) 0.6093(13) 0.033(4) Uani 1 1 d . . . . .
H49 H -0.291586 0.850043 0.644205 0.040 Uiso 1 1 calc R U . . .
C50 C -0.3738(12) 0.8008(7) 0.6573(12) 0.034(4) Uani 1 1 d . . . . .
H50A H -0.337779 0.773008 0.683977 0.051 Uiso 1 1 calc R U . . .
H50B H -0.426317 0.787072 0.623774 0.051 Uiso 1 1 calc R U . . .
H50C H -0.380743 0.823521 0.695381 0.051 Uiso 1 1 calc R U . . .
C51 C -0.3964(13) 0.8636(8) 0.5484(14) 0.046(6) Uani 1 1 d . . . . .
H51A H -0.449201 0.847096 0.525947 0.070 Uiso 1 1 calc R U . . .
H51B H -0.376099 0.870120 0.507805 0.070 Uiso 1 1 calc R U . . .
H51C H -0.401680 0.895555 0.572278 0.070 Uiso 1 1 calc R U . . .
C52 C -0.3329(12) 0.7897(7) 0.3819(11) 0.034(4) Uani 1 1 d . . . . .
H52 H -0.309577 0.754942 0.392012 0.041 Uiso 1 1 calc R U . . .
C53 C -0.4208(12) 0.7874(9) 0.3713(13) 0.046(5) Uani 1 1 d . . . . .
H53A H -0.453705 0.805396 0.323958 0.069 Uiso 1 1 calc R U . . .
H53B H -0.427392 0.803225 0.415625 0.069 Uiso 1 1 calc R U . . .
H53C H -0.438078 0.752075 0.367332 0.069 Uiso 1 1 calc R U . . .
C54 C -0.3193(13) 0.8114(9) 0.3153(13) 0.042(5) Uani 1 1 d . . . . .
H54A H -0.263301 0.822969 0.332143 0.063 Uiso 1 1 calc R U . . .
H54B H -0.355781 0.840045 0.294551 0.063 Uiso 1 1 calc R U . . .
H54C H -0.329710 0.785629 0.275223 0.063 Uiso 1 1 calc R U . . .
C55 C -0.1936(11) 0.9589(7) 0.7296(12) 0.033(4) Uani 1 1 d . . . . .
H55 H -0.200167 0.922781 0.741285 0.040 Uiso 1 1 calc R U . . .
C56 C -0.1879(12) 0.9902(8) 0.7969(13) 0.039(5) Uani 1 1 d . . . . .
H56A H -0.184608 1.025901 0.784843 0.058 Uiso 1 1 calc R U . . .
H56B H -0.139542 0.980663 0.841570 0.058 Uiso 1 1 calc R U . . .
H56C H -0.235775 0.984659 0.808772 0.058 Uiso 1 1 calc R U . . .
C57 C -0.2615(11) 0.9733(7) 0.6561(13) 0.039(5) Uani 1 1 d . . . . .
H57A H -0.257290 0.954227 0.613123 0.058 Uiso 1 1 calc R U . . .
H57B H -0.258722 1.009529 0.646860 0.058 Uiso 1 1 calc R U . . .
H57C H -0.313002 0.965574 0.660252 0.058 Uiso 1 1 calc R U . . .
C58 C 0.0739(12) 1.0086(7) 0.8788(12) 0.034(4) Uani 1 1 d . . . . .
H58 H 0.112371 0.983407 0.872659 0.040 Uiso 1 1 calc R U . . .
C59 C 0.0701(15) 1.0022(10) 0.9579(14) 0.053(6) Uani 1 1 d . . . . .
H59A H 0.064082 0.966321 0.967262 0.079 Uiso 1 1 calc R U . . .
H59B H 0.023863 1.020991 0.959622 0.079 Uiso 1 1 calc R U . . .
H59C H 0.119855 1.015118 0.997729 0.079 Uiso 1 1 calc R U . . .
C60 C 0.0982(14) 1.0600(7) 0.8652(13) 0.042(5) Uani 1 1 d . . . . .
H60A H 0.057988 1.084457 0.866783 0.063 Uiso 1 1 calc R U . . .
H60B H 0.101709 1.061202 0.814415 0.063 Uiso 1 1 calc R U . . .
H60C H 0.150805 1.068204 0.905267 0.063 Uiso 1 1 calc R U . . .
C61 C 0.3034(12) 0.9720(7) 0.5159(11) 0.033(4) Uani 1 1 d . . . . .
H61 H 0.263167 0.947856 0.480681 0.040 Uiso 1 1 calc R U . . .
C62 C 0.2761(17) 1.0256(8) 0.4965(13) 0.053(6) Uani 1 1 d . . . . .
H62A H 0.315896 1.048395 0.532439 0.079 Uiso 1 1 calc R U . . .
H62B H 0.223921 1.030208 0.500909 0.079 Uiso 1 1 calc R U . . .
H62C H 0.270529 1.033077 0.443620 0.079 Uiso 1 1 calc R U . . .
C63 C 0.3880(14) 0.9645(8) 0.5123(14) 0.046(5) Uani 1 1 d . . . . .
H63A H 0.410174 0.931806 0.535153 0.070 Uiso 1 1 calc R U . . .
H63B H 0.424172 0.991571 0.541198 0.070 Uiso 1 1 calc R U . . .
H63C H 0.382634 0.965349 0.458397 0.070 Uiso 1 1 calc R U . . .
C64 C 0.2065(12) 1.0413(7) 0.6933(13) 0.037(4) Uani 1 1 d . . . . .
H64 H 0.181128 1.013521 0.712047 0.044 Uiso 1 1 calc R U . . .
C65 C 0.2635(14) 1.0666(10) 0.7577(15) 0.057(6) Uani 1 1 d . . . . .
H65A H 0.274393 1.100116 0.741964 0.085 Uiso 1 1 calc R U . . .
H65B H 0.313585 1.047035 0.777823 0.085 Uiso 1 1 calc R U . . .
H65C H 0.241797 1.070092 0.798036 0.085 Uiso 1 1 calc R U . . .
C66 C 0.1409(16) 1.0759(9) 0.6412(17) 0.070(8) Uani 1 1 d . . . . .
H66A H 0.096122 1.055567 0.606341 0.105 Uiso 1 1 calc R U . . .
H66B H 0.162675 1.096908 0.610786 0.105 Uiso 1 1 calc R U . . .
H66C H 0.121586 1.097583 0.672708 0.105 Uiso 1 1 calc R U . . .
C67 C 0.4188(16) 0.8711(9) 1.1254(13) 0.054(6) Uani 1 1 d . . . . .
H67 H 0.458819 0.886996 1.107274 0.065 Uiso 1 1 calc R U . . .
C68 C 0.449(2) 0.8200(11) 1.155(2) 0.099(11) Uani 1 1 d . U . . .
H68A H 0.454506 0.799912 1.113034 0.149 Uiso 1 1 calc R U . . .
H68B H 0.502175 0.822897 1.197284 0.149 Uiso 1 1 calc R U . . .
H68C H 0.411502 0.803362 1.173280 0.149 Uiso 1 1 calc R U . . .
C69 C 0.409(2) 0.9040(13) 1.1801(17) 0.102(12) Uani 1 1 d . . . . .
H69A H 0.461406 0.916046 1.215720 0.153 Uiso 1 1 calc R U . . .
H69B H 0.381864 0.885935 1.209198 0.153 Uiso 1 1 calc R U . . .
H69C H 0.375400 0.932829 1.153389 0.153 Uiso 1 1 calc R U . . .
C70 C 0.3604(12) 0.9823(7) 0.9460(11) 0.034(4) Uani 1 1 d . . . . .
H70 H 0.324082 0.972156 0.892490 0.040 Uiso 1 1 calc R U . . .
C71 C 0.4403(15) 0.9945(9) 0.9480(17) 0.060(7) Uani 1 1 d . . . . .
H71A H 0.472592 1.010051 0.997700 0.090 Uiso 1 1 calc R U . . .
H71B H 0.435187 1.018031 0.906120 0.090 Uiso 1 1 calc R U . . .
H71C H 0.466839 0.963493 0.941509 0.090 Uiso 1 1 calc R U . . .
C72 C 0.3232(15) 1.0237(8) 0.9732(15) 0.053(6) Uani 1 1 d . . . . .
H72A H 0.284876 1.041879 0.928712 0.080 Uiso 1 1 calc R U . . .
H72B H 0.365296 1.047013 1.004980 0.080 Uiso 1 1 calc R U . . .
H72C H 0.294847 1.009765 1.004045 0.080 Uiso 1 1 calc R U . . .
C73 C 0.5101(14) 0.9100(10) 0.7061(15) 0.062(7) Uani 1 1 d . . . . .
H73A H 0.528924 0.922610 0.666868 0.093 Uiso 1 1 calc R U . . .
H73B H 0.466205 0.931532 0.707220 0.093 Uiso 1 1 calc R U . . .
H73C H 0.490421 0.875338 0.693366 0.093 Uiso 1 1 calc R U . . .
C74 C 0.5766(11) 0.9109(7) 0.7817(13) 0.035(4) Uani 1 1 d . . . . .
C75 C 0.5621(16) 0.8940(10) 0.8517(16) 0.061(7) Uani 1 1 d . . . . .
H75A H 0.539614 0.922011 0.870987 0.091 Uiso 1 1 calc R U . . .
H75B H 0.613172 0.883168 0.891897 0.091 Uiso 1 1 calc R U . . .
H75C H 0.523986 0.865676 0.837722 0.091 Uiso 1 1 calc R U . . .
C76 C 0.7417(14) 0.5896(11) 0.7516(16) 0.063(7) Uani 1 1 d . . . . .
H76A H 0.710925 0.572026 0.777162 0.094 Uiso 1 1 calc R U . . .
H76B H 0.749519 0.624947 0.768481 0.094 Uiso 1 1 calc R U . . .
H76C H 0.794379 0.573340 0.765262 0.094 Uiso 1 1 calc R U . . .
C77 C 0.6974(13) 0.5876(10) 0.6676(16) 0.052(5) Uani 1 1 d . . . . .
C78 C 0.7230(12) 0.6261(8) 0.6176(14) 0.044(5) Uani 1 1 d . . . . .
H78A H 0.685568 0.623688 0.563523 0.066 Uiso 1 1 calc R U . . .
H78B H 0.777758 0.618301 0.621601 0.066 Uiso 1 1 calc R U . . .
H78C H 0.721660 0.660475 0.636476 0.066 Uiso 1 1 calc R U . . .
C79 C 0.1433(17) 0.8515(11) 0.0843(15) 0.062(7) Uani 1 1 d . . . . .
H79A H 0.192345 0.868921 0.086865 0.093 Uiso 1 1 calc R U . . .
H79B H 0.114866 0.837979 0.032244 0.093 Uiso 1 1 calc R U . . .
H79C H 0.157684 0.823831 0.121794 0.093 Uiso 1 1 calc R U . . .
C80 C 0.0909(15) 0.8872(9) 0.1023(13) 0.048(5) Uani 1 1 d . . . . .
C81 C 0.0010(16) 0.8815(13) 0.0539(13) 0.072(8) Uani 1 1 d . . . . .
H81A H -0.024560 0.862811 0.083388 0.108 Uiso 1 1 calc R U . . .
H81B H -0.006470 0.863155 0.006359 0.108 Uiso 1 1 calc R U . . .
H81C H -0.023674 0.915042 0.040908 0.108 Uiso 1 1 calc R U . . .

loop_
_atom_site_aniso_label
_atom_site_aniso_U_11
_atom_site_aniso_U_22
_atom_site_aniso_U_33
_atom_site_aniso_U_23
_atom_site_aniso_U_13
_atom_site_aniso_U_12
Pt1 0.0120(2) 0.0111(2) 0.0154(3) -0.0001(2) 0.0065(2) -0.0003(2)
Ag1 0.0152(6) 0.0151(6) 0.0163(7) 0.0011(5) 0.0052(6) 0.0000(5)
Ag2 0.0163(6) 0.0138(6) 0.0176(7) -0.0001(5) 0.0082(6) -0.0020(5)
Ag3 0.0142(6) 0.0124(6) 0.0202(7) -0.0007(5) 0.0075(6) -0.0001(5)
Ag4 0.0121(6) 0.0173(6) 0.0174(7) -0.0015(5) 0.0053(6) -0.0004(5)
Ag5 0.0167(6) 0.0138(6) 0.0174(7) -0.0023(5) 0.0056(6) -0.0013(5)
Ag6 0.0159(6) 0.0153(6) 0.0170(7) 0.0012(5) 0.0096(6) 0.0015(5)
Ag7 0.0126(6) 0.0172(6) 0.0183(7) 0.0000(5) 0.0066(6) 0.0003(5)
Ag8 0.0151(6) 0.0129(5) 0.0172(7) -0.0010(5) 0.0063(6) -0.0002(5)
Ag9 0.0151(6) 0.0152(6) 0.0189(7) 0.0013(5) 0.0091(6) 0.0004(5)
Ag10 0.0170(6) 0.0132(6) 0.0206(7) -0.0002(5) 0.0098(6) -0.0024(5)
Ag11 0.0167(6) 0.0124(5) 0.0229(7) -0.0006(5) 0.0106(6) 0.0010(5)
Ag12 0.0141(6) 0.0146(6) 0.0175(7) 0.0016(5) 0.0068(6) -0.0006(5)
Ag1B 0.0152(6) 0.0151(6) 0.0163(7) 0.0011(5) 0.0052(6) 0.0000(5)
Ag2B 0.0163(6) 0.0138(6) 0.0176(7) -0.0001(5) 0.0082(6) -0.0020(5)
Ag3B 0.0142(6) 0.0124(6) 0.0202(7) -0.0007(5) 0.0075(6) -0.0001(5)
Ag4B 0.0121(6) 0.0173(6) 0.0174(7) -0.0015(5) 0.0053(6) -0.0004(5)
Ag5B 0.0167(6) 0.0138(6) 0.0174(7) -0.0023(5) 0.0056(6) -0.0013(5)
Ag6B 0.0159(6) 0.0153(6) 0.0170(7) 0.0012(5) 0.0096(6) 0.0015(5)
Ag7B 0.0126(6) 0.0172(6) 0.0183(7) 0.0000(5) 0.0066(6) 0.0003(5)
Ag8B 0.0151(6) 0.0129(5) 0.0172(7) -0.0010(5) 0.0063(6) -0.0002(5)
Ag9B 0.0151(6) 0.0152(6) 0.0189(7) 0.0013(5) 0.0091(6) 0.0004(5)
Ag0X 0.0170(6) 0.0132(6) 0.0206(7) -0.0002(5) 0.0098(6) -0.0024(5)
Ag1X 0.0167(6) 0.0124(5) 0.0229(7) -0.0006(5) 0.0106(6) 0.0010(5)
Ag2X 0.0141(6) 0.0146(6) 0.0175(7) 0.0016(5) 0.0068(6) -0.0006(5)
Ag13 0.0186(7) 0.0200(6) 0.0192(7) -0.0006(5) 0.0061(6) -0.0009(5)
Ag14 0.0159(6) 0.0167(6) 0.0213(7) -0.0006(5) 0.0079(5) 0.0002(5)
Ag15 0.0176(6) 0.0151(5) 0.0206(7) -0.0012(5) 0.0081(6) -0.0002(5)
Ag16 0.0214(6) 0.0199(6) 0.0200(7) 0.0012(5) 0.0096(6) 0.0000(5)
Ag17 0.0176(6) 0.0215(6) 0.0242(7) 0.0001(5) 0.0103(6) 0.0016(5)
Ag18 0.0156(6) 0.0185(6) 0.0200(7) -0.0003(5) 0.0060(6) -0.0007(5)
Ag19 0.0208(6) 0.0176(6) 0.0251(7) 0.0012(5) 0.0117(6) -0.0009(5)
Ag20 0.0244(7) 0.0170(6) 0.0262(8) -0.0033(5) 0.0128(6) -0.0026(5)
Se1 0.0243(9) 0.0246(8) 0.0259(10) -0.0032(7) 0.0127(8) -0.0022(7)
Se2 0.0209(8) 0.0202(8) 0.0282(10) 0.0033(7) 0.0092(8) 0.0022(6)
Se3 0.0361(10) 0.0243(9) 0.0316(11) 0.0049(8) 0.0174(9) 0.0061(8)
Se4 0.0219(9) 0.0274(9) 0.0312(11) -0.0058(7) 0.0142(8) -0.0083(7)
Se5 0.0240(9) 0.0204(8) 0.0396(12) -0.0034(8) 0.0162(9) -0.0019(7)
Se6 0.0249(9) 0.0244(8) 0.0238(10) -0.0045(7) 0.0087(8) -0.0006(7)
Se7 0.0194(8) 0.0217(8) 0.0246(10) 0.0063(7) 0.0086(8) 0.0029(6)
Se8 0.0191(8) 0.0308(9) 0.0214(10) -0.0032(7) 0.0065(8) 0.0013(7)
Se9 0.0238(9) 0.0196(8) 0.0223(9) -0.0029(7) 0.0129(8) -0.0014(6)
Se10 0.0201(8) 0.0205(8) 0.0259(10) -0.0003(7) 0.0067(8) -0.0001(7)
Se11 0.0152(8) 0.0261(8) 0.0234(10) 0.0010(7) 0.0073(7) -0.0032(6)
Se12 0.0231(9) 0.0209(8) 0.0242(10) 0.0009(7) 0.0108(8) 0.0028(7)
Se13 0.0239(9) 0.0168(8) 0.0288(10) 0.0040(7) 0.0130(8) 0.0031(6)
Se14 0.0254(9) 0.0231(8) 0.0278(10) -0.0017(7) 0.0153(8) -0.0011(7)
Se15 0.0189(8) 0.0209(8) 0.0210(9) 0.0006(7) 0.0078(7) -0.0028(6)
Se16 0.0169(8) 0.0217(8) 0.0178(9) 0.0002(6) 0.0082(7) 0.0001(6)
Se17 0.0168(8) 0.0179(8) 0.0206(9) -0.0008(6) 0.0050(7) -0.0024(6)
Se18 0.0208(8) 0.0174(7) 0.0204(9) -0.0003(6) 0.0061(7) -0.0019(6)
Se19 0.0242(9) 0.0289(9) 0.0195(10) -0.0029(7) 0.0087(8) -0.0065(7)
Se20 0.0178(8) 0.0168(7) 0.0230(9) 0.0006(6) 0.0087(7) 0.0008(6)
Se21 0.0222(9) 0.0268(9) 0.0218(10) 0.0023(7) 0.0066(8) 0.0072(7)
Se22 0.0174(8) 0.0161(7) 0.0228(9) 0.0009(6) 0.0086(7) -0.0019(6)
Se23 0.0294(9) 0.0198(8) 0.0206(9) -0.0016(7) 0.0112(8) 0.0003(7)
Se24 0.0196(8) 0.0238(9) 0.0327(11) 0.0067(7) 0.0067(8) -0.0022(7)
P1 0.024(2) 0.020(2) 0.035(3) -0.0010(19) 0.017(2) 0.0033(17)
P2 0.039(3) 0.018(2) 0.035(3) -0.0027(19) 0.022(3) -0.0062(19)
P3 0.024(2) 0.018(2) 0.035(3) -0.0040(19) 0.007(2) -0.0034(18)
P4 0.021(2) 0.023(2) 0.020(3) 0.0033(18) 0.003(2) 0.0015(17)
P5 0.018(2) 0.022(2) 0.023(3) -0.0028(18) 0.010(2) -0.0023(17)
P6 0.015(2) 0.026(2) 0.025(3) 0.0021(19) 0.008(2) 0.0020(17)
P7 0.023(2) 0.025(2) 0.025(3) 0.0065(19) 0.009(2) 0.0018(18)
P8 0.018(2) 0.019(2) 0.024(3) 0.0033(17) 0.011(2) 0.0003(17)
P9 0.015(2) 0.019(2) 0.021(2) 0.0003(17) 0.0039(19) 0.0012(16)
P10 0.022(2) 0.018(2) 0.030(3) -0.0057(18) 0.012(2) -0.0045(17)
P11 0.031(2) 0.016(2) 0.019(2) 0.0005(17) 0.008(2) 0.0004(18)
P12 0.033(3) 0.018(2) 0.021(3) -0.0045(18) 0.003(2) -0.0037(18)
O1 0.045(8) 0.074(11) 0.044(10) -0.020(8) 0.023(8) -0.001(7)
O2 0.038(7) 0.013(6) 0.057(9) -0.001(5) 0.016(7) 0.004(5)
O3 0.047(7) 0.039(8) 0.047(9) -0.002(7) 0.025(7) -0.013(6)
O4 0.063(10) 0.037(7) 0.050(9) 0.012(7) 0.038(8) 0.009(7)
O5 0.038(7) 0.023(6) 0.036(8) -0.014(5) 0.006(7) -0.006(5)
O6 0.037(8) 0.027(7) 0.050(8) 0.001(6) -0.004(7) -0.004(6)
O7 0.038(7) 0.031(6) 0.017(7) -0.002(5) 0.005(6) 0.000(5)
O8 0.031(7) 0.026(6) 0.024(7) 0.003(5) 0.016(6) 0.005(5)
O9 0.024(6) 0.029(6) 0.023(7) -0.002(5) 0.009(6) 0.002(5)
O10 0.022(6) 0.020(5) 0.040(8) 0.000(5) 0.015(6) 0.001(5)
O11 0.019(6) 0.034(6) 0.031(7) 0.001(5) 0.008(6) -0.001(5)
O12 0.017(6) 0.032(6) 0.026(6) 0.003(5) 0.007(5) -0.005(5)
O13 0.022(6) 0.042(7) 0.030(7) 0.016(6) 0.010(5) 0.003(5)
O14 0.031(7) 0.041(7) 0.032(8) 0.003(6) 0.013(6) 0.002(6)
O15 0.022(6) 0.024(6) 0.024(6) 0.001(5) 0.008(5) -0.005(5)
O16 0.016(5) 0.026(6) 0.020(7) 0.002(5) 0.006(5) 0.002(4)
O17 0.018(6) 0.025(6) 0.022(7) -0.006(5) 0.005(5) 0.001(5)
O18 0.028(6) 0.016(5) 0.023(6) 0.003(5) -0.001(5) -0.003(5)
O19 0.027(6) 0.020(6) 0.042(8) -0.001(5) 0.016(6) 0.002(5)
O20 0.030(6) 0.034(7) 0.033(7) -0.006(6) 0.012(6) 0.005(5)
O21 0.021(6) 0.039(7) 0.016(6) 0.009(5) 0.002(5) -0.012(5)
O22 0.044(8) 0.020(6) 0.034(8) 0.002(5) 0.008(6) 0.004(5)
O23 0.056(9) 0.032(7) 0.021(7) -0.004(6) -0.011(6) -0.001(6)
O24 0.050(8) 0.019(6) 0.029(8) -0.003(5) -0.005(7) -0.014(6)
O25 0.024(6) 0.091(13) 0.069(12) 0.020(10) 0.013(7) -0.015(7)
O26 0.068(12) 0.107(16) 0.115(18) -0.060(14) 0.052(12) -0.047(11)
O27 0.079(12) 0.064(10) 0.043(10) -0.017(7) 0.013(9) -0.014(9)
C1 0.058(10) 0.027(10) 0.083(16) -0.017(9) 0.037(11) -0.010(8)
C2 0.090(19) 0.062(17) 0.11(2) 0.006(15) 0.038(19) 0.021(15)
C3 0.10(2) 0.069(18) 0.13(2) -0.004(17) 0.09(2) 0.006(17)
C4 0.044(11) 0.028(9) 0.044(12) -0.004(8) 0.015(9) 0.003(7)
C5 0.054(12) 0.035(11) 0.052(15) -0.017(10) 0.020(11) -0.009(9)
C6 0.069(15) 0.032(10) 0.077(19) -0.006(11) 0.040(15) 0.009(10)
C7 0.043(9) 0.034(10) 0.049(11) -0.001(8) 0.017(9) -0.009(8)
C8 0.037(13) 0.09(2) 0.075(16) 0.013(14) 0.023(13) -0.030(13)
C9 0.064(16) 0.047(13) 0.054(12) -0.011(10) -0.006(12) -0.028(12)
C10 0.056(13) 0.058(11) 0.040(11) 0.024(9) 0.021(10) 0.008(8)
C11 0.11(2) 0.08(2) 0.064(15) 0.023(13) -0.011(14) -0.044(17)
C12 0.072(16) 0.047(11) 0.053(16) 0.019(11) 0.003(14) -0.001(10)
C13 0.049(10) 0.022(8) 0.055(14) -0.014(8) 0.015(10) -0.011(7)
C14 0.040(11) 0.025(9) 0.062(15) -0.001(9) 0.013(11) 0.003(8)
C15 0.039(10) 0.064(15) 0.074(18) -0.005(13) 0.025(12) -0.012(10)
C16 0.040(10) 0.039(11) 0.040(10) 0.002(8) -0.018(9) -0.004(8)
C17 0.086(19) 0.057(15) 0.045(12) -0.002(11) -0.004(13) 0.011(14)
C18 0.045(10) 0.043(13) 0.09(2) -0.010(13) -0.004(12) -0.005(10)
C19 0.032(9) 0.029(8) 0.041(12) -0.010(8) 0.005(9) -0.009(8)
C20 0.064(16) 0.070(17) 0.073(17) -0.030(13) 0.038(14) -0.035(14)
C21 0.037(11) 0.071(16) 0.054(16) -0.015(13) 0.000(11) -0.027(11)
C22 0.040(10) 0.040(10) 0.022(9) 0.008(7) 0.015(7) -0.006(7)
C23 0.056(11) 0.058(13) 0.024(11) -0.005(9) 0.016(9) -0.022(10)
C24 0.054(12) 0.078(17) 0.044(13) 0.032(12) 0.024(11) 0.013(12)
C25 0.027(8) 0.034(8) 0.043(10) 0.002(8) 0.020(8) 0.004(7)
C26 0.022(9) 0.080(16) 0.040(10) 0.021(10) 0.019(8) 0.000(10)
C27 0.029(9) 0.055(13) 0.035(12) 0.007(10) 0.011(9) -0.010(9)
C28 0.021(8) 0.026(8) 0.054(10) -0.005(8) 0.020(8) -0.002(7)
C29 0.034(10) 0.045(12) 0.053(10) -0.013(9) 0.025(9) 0.000(9)
C30 0.029(9) 0.027(10) 0.071(14) -0.004(10) 0.019(9) 0.012(8)
C31 0.036(11) 0.044(10) 0.041(10) -0.010(7) 0.012(9) 0.001(8)
C32 0.057(15) 0.054(13) 0.036(11) -0.004(9) 0.019(11) 0.019(11)
C33 0.052(13) 0.038(10) 0.070(16) 0.010(10) 0.034(12) 0.010(9)
C34 0.024(9) 0.037(9) 0.019(8) -0.002(7) 0.006(7) 0.008(6)
C35 0.037(11) 0.039(9) 0.028(11) -0.002(8) 0.003(9) 0.006(8)
C36 0.027(10) 0.041(10) 0.032(11) 0.007(8) 0.002(9) 0.011(8)
C37 0.034(9) 0.048(11) 0.037(10) 0.002(9) 0.006(8) -0.002(8)
C38 0.042(13) 0.065(15) 0.042(10) -0.009(10) 0.007(10) -0.009(11)
C39 0.025(9) 0.087(17) 0.038(14) 0.010(12) -0.005(9) 0.006(10)
C40 0.041(10) 0.045(10) 0.037(12) 0.004(8) 0.018(10) 0.006(8)
C41 0.13(3) 0.060(13) 0.078(19) -0.002(12) 0.09(2) 0.007(15)
C42 0.072(17) 0.045(11) 0.11(3) 0.016(13) 0.072(19) 0.008(11)
C43 0.028(9) 0.040(9) 0.028(9) 0.012(7) 0.007(8) -0.009(7)
C44 0.043(12) 0.042(11) 0.033(11) 0.010(9) 0.016(10) -0.007(9)
C45 0.069(16) 0.036(9) 0.073(18) 0.028(10) 0.047(15) 0.015(10)
C46 0.019(8) 0.037(9) 0.041(12) 0.001(7) 0.011(8) 0.008(6)
C47 0.039(11) 0.029(9) 0.061(14) 0.000(8) 0.028(11) 0.015(8)
C48 0.026(9) 0.053(11) 0.044(14) 0.000(10) 0.016(10) -0.003(8)
C49 0.025(9) 0.034(9) 0.045(11) -0.002(7) 0.019(8) 0.005(7)
C50 0.029(10) 0.042(10) 0.035(11) 0.001(8) 0.018(9) 0.007(8)
C51 0.045(12) 0.046(12) 0.055(14) 0.012(9) 0.027(11) 0.028(10)
C52 0.033(9) 0.033(9) 0.026(9) -0.010(7) -0.001(8) -0.003(8)
C53 0.034(9) 0.070(15) 0.024(12) 0.007(10) -0.001(9) -0.014(10)
C54 0.036(11) 0.055(12) 0.035(10) -0.009(9) 0.013(10) -0.011(10)
C55 0.030(8) 0.036(10) 0.037(10) -0.008(8) 0.016(7) -0.002(7)
C56 0.028(10) 0.047(11) 0.041(10) -0.006(9) 0.014(9) 0.003(9)
C57 0.028(8) 0.035(10) 0.050(11) -0.002(9) 0.011(8) -0.001(8)
C58 0.030(8) 0.036(9) 0.030(9) -0.008(8) 0.006(7) 0.002(7)
C59 0.055(14) 0.062(14) 0.039(10) -0.013(10) 0.015(10) -0.016(12)
C60 0.049(12) 0.035(9) 0.031(12) -0.017(8) 0.004(10) -0.008(8)
C61 0.047(10) 0.032(9) 0.020(8) 0.016(7) 0.011(9) 0.003(8)
C62 0.097(19) 0.035(10) 0.037(13) 0.023(9) 0.038(14) 0.016(11)
C63 0.052(12) 0.047(12) 0.046(14) 0.009(10) 0.025(11) -0.005(9)
C64 0.042(10) 0.032(10) 0.044(11) 0.011(7) 0.024(8) 0.007(7)
C65 0.045(12) 0.077(17) 0.052(13) -0.016(11) 0.022(10) 0.016(11)
C66 0.075(16) 0.034(12) 0.071(17) -0.017(11) -0.004(13) 0.026(11)
C67 0.062(13) 0.055(11) 0.022(10) 0.004(8) -0.011(9) -0.012(10)
C68 0.091(18) 0.066(13) 0.077(18) 0.018(12) -0.039(14) 0.000(12)
C69 0.15(3) 0.09(2) 0.042(16) -0.026(15) 0.015(19) 0.00(2)
C70 0.037(9) 0.034(9) 0.017(10) 0.000(7) -0.003(8) -0.001(7)
C71 0.050(12) 0.049(14) 0.08(2) 0.005(13) 0.023(13) -0.016(10)
C72 0.067(15) 0.023(9) 0.059(16) -0.009(9) 0.014(13) -0.004(9)
C73 0.035(10) 0.076(17) 0.059(12) -0.038(12) 0.001(10) 0.015(11)
C74 0.027(7) 0.030(9) 0.049(10) -0.006(8) 0.016(7) -0.006(7)
C75 0.059(15) 0.066(16) 0.071(15) 0.013(13) 0.040(13) 0.000(13)
C76 0.032(11) 0.09(2) 0.064(12) -0.001(12) 0.020(10) 0.005(12)
C77 0.030(10) 0.067(13) 0.063(12) -0.023(10) 0.021(9) -0.005(9)
C78 0.028(10) 0.051(12) 0.049(13) -0.015(9) 0.010(10) 0.011(9)
C79 0.076(16) 0.083(17) 0.036(14) 0.002(12) 0.031(13) 0.007(13)
C80 0.061(12) 0.052(11) 0.025(10) 0.000(8) 0.009(9) -0.002(9)
C81 0.065(12) 0.13(3) 0.015(12) -0.010(13) 0.004(10) -0.005(14)

loop_
_atom_type_symbol
_atom_type_description
_atom_type_scat_dispersion_real
_atom_type_scat_dispersion_imag
_atom_type_scat_source
C C 0.0033 0.0016 'International Tables Vol C Tables 4.2.6.8 and 6.1.1.4'
H H 0.0000 0.0000 'International Tables Vol C Tables 4.2.6.8 and 6.1.1.4'
O O 0.0106 0.0060 'International Tables Vol C Tables 4.2.6.8 and 6.1.1.4'
P P 0.1023 0.0942 'International Tables Vol C Tables 4.2.6.8 and 6.1.1.4'
Se Se -0.0929 2.2259 'International Tables Vol C Tables 4.2.6.8 and 6.1.1.4'
Ag Ag -0.8971 1.1015 'International Tables Vol C Tables 4.2.6.8 and 6.1.1.4'
Pt Pt -1.7033 8.3905 'International Tables Vol C Tables 4.2.6.8 and 6.1.1.4'

loop_
_geom_angle_atom_site_label_1
_geom_angle_atom_site_label_2
_geom_angle_atom_site_label_3
_geom_angle
_geom_angle_site_symmetry_1
_geom_angle_site_symmetry_3
_geom_angle_publ_flag
Ag3B Pt1 Ag4B 63.5(7) . . ?
Ag3B Pt1 Ag0X 64.5(7) . . ?
Ag4B Pt1 Ag0X 65.9(7) . . ?
Ag3B Pt1 Ag2X 66.3(7) . . ?
Ag4B Pt1 Ag2X 63.6(7) . . ?
Ag0X Pt1 Ag2X 120.6(7) . . ?
Ag9 Pt1 Ag6 178.80(5) . . ?
Ag9 Pt1 Ag8 61.98(4) . . ?
Ag6 Pt1 Ag8 118.60(4) . . ?
Ag9 Pt1 Ag7 116.54(5) . . ?
Ag6 Pt1 Ag7 64.54(4) . . ?
Ag8 Pt1 Ag7 63.49(4) . . ?
Ag9 Pt1 Ag10 63.86(4) . . ?
Ag6 Pt1 Ag10 116.27(4) . . ?
Ag8 Pt1 Ag10 115.72(5) . . ?
Ag7 Pt1 Ag10 118.25(4) . . ?
Ag9 Pt1 Ag4 63.41(4) . . ?
Ag6 Pt1 Ag4 115.51(5) . . ?
Ag8 Pt1 Ag4 116.11(4) . . ?
Ag7 Pt1 Ag4 179.37(4) . . ?
Ag10 Pt1 Ag4 62.33(4) . . ?
Ag9 Pt1 Ag11 116.69(4) . . ?
Ag6 Pt1 Ag11 64.14(4) . . ?
Ag8 Pt1 Ag11 116.29(5) . . ?
Ag7 Pt1 Ag11 64.50(4) . . ?
Ag10 Pt1 Ag11 63.65(4) . . ?
Ag4 Pt1 Ag11 116.12(4) . . ?
Ag9 Pt1 Ag5 117.17(4) . . ?
Ag6 Pt1 Ag5 62.26(4) . . ?
Ag8 Pt1 Ag5 178.80(5) . . ?
Ag7 Pt1 Ag5 116.73(4) . . ?
Ag10 Pt1 Ag5 63.10(4) . . ?
Ag4 Pt1 Ag5 63.67(4) . . ?
Ag11 Pt1 Ag5 63.16(4) . . ?
Se7 Ag1 Pt1 153.91(7) . . ?
Se7 Ag1 Ag3 108.36(6) . . ?
Pt1 Ag1 Ag3 59.05(4) . . ?
Se7 Ag1 Ag6 141.85(7) . . ?
Pt1 Ag1 Ag6 58.27(4) . . ?
Ag3 Ag1 Ag6 109.45(6) . . ?
Se7 Ag1 Ag2 139.30(6) . . ?
Pt1 Ag1 Ag2 58.39(4) . . ?
Ag3 Ag1 Ag2 61.14(4) . . ?
Ag6 Ag1 Ag2 60.65(4) . . ?
Se7 Ag1 Ag4 96.28(6) . . ?
Pt1 Ag1 Ag4 57.72(4) . . ?
Ag3 Ag1 Ag4 60.22(4) . . ?
Ag6 Ag1 Ag4 106.61(5) . . ?
Ag2 Ag1 Ag4 108.14(6) . . ?
Se7 Ag1 Ag5 113.42(6) . . ?
Pt1 Ag1 Ag5 57.49(4) . . ?
Ag3 Ag1 Ag5 107.87(5) . . ?
Ag6 Ag1 Ag5 58.47(4) . . ?
Ag2 Ag1 Ag5 107.05(5) . . ?
Ag4 Ag1 Ag5 59.19(4) . . ?
Se7 Ag1 Ag13 54.60(5) . . ?
Pt1 Ag1 Ag13 106.93(5) . . ?
Ag3 Ag1 Ag13 113.81(6) . . ?
Ag6 Ag1 Ag13 112.31(5) . . ?
Ag2 Ag1 Ag13 165.29(6) . . ?
Ag4 Ag1 Ag13 60.00(4) . . ?
Ag5 Ag1 Ag13 60.12(4) . . ?
Se7 Ag1 Ag16 99.51(6) . . ?
Pt1 Ag1 Ag16 106.53(5) . . ?
Ag3 Ag1 Ag16 114.63(5) . . ?
Ag6 Ag1 Ag16 59.67(4) . . ?
Ag2 Ag1 Ag16 59.33(4) . . ?
Ag4 Ag1 Ag16 164.19(6) . . ?
Ag5 Ag1 Ag16 112.93(5) . . ?
Ag13 Ag1 Ag16 130.35(6) . . ?
Se22 Ag2 Pt1 151.19(7) . . ?
Se22 Ag2 Ag7 104.46(6) . . ?
Pt1 Ag2 Ag7 58.83(4) . . ?
Se22 Ag2 Ag1 146.13(6) . . ?
Pt1 Ag2 Ag1 58.41(4) . . ?
Ag7 Ag2 Ag1 108.96(5) . . ?
Se22 Ag2 Ag16 99.97(6) . . ?
Pt1 Ag2 Ag16 108.24(5) . . ?
Ag7 Ag2 Ag16 113.90(6) . . ?
Ag1 Ag2 Ag16 61.43(5) . . ?
Se22 Ag2 Ag6 138.70(7) . . ?
Pt1 Ag2 Ag6 57.76(4) . . ?
Ag7 Ag2 Ag6 61.40(4) . . ?
Ag1 Ag2 Ag6 59.16(4) . . ?
Ag16 Ag2 Ag6 59.89(4) . . ?
Se22 Ag2 Ag3 115.10(6) . . ?
Pt1 Ag2 Ag3 58.12(4) . . ?
Ag7 Ag2 Ag3 108.77(5) . . ?
Ag1 Ag2 Ag3 58.51(4) . . ?
Ag16 Ag2 Ag3 114.15(5) . . ?
Ag6 Ag2 Ag3 106.17(5) . . ?
Se22 Ag2 Ag8 94.09(6) . . ?
Pt1 Ag2 Ag8 57.60(4) . . ?
Ag7 Ag2 Ag8 60.21(4) . . ?
Ag1 Ag2 Ag8 107.00(5) . . ?
Ag16 Ag2 Ag8 165.84(6) . . ?
Ag6 Ag2 Ag8 107.85(5) . . ?
Ag3 Ag2 Ag8 60.24(4) . . ?
Se22 Ag2 Ag15 55.40(5) . . ?
Pt1 Ag2 Ag15 106.96(5) . . ?
Ag7 Ag2 Ag15 113.61(6) . . ?
Ag1 Ag2 Ag15 113.34(5) . . ?
Ag16 Ag2 Ag15 130.64(6) . . ?
Ag6 Ag2 Ag15 164.66(6) . . ?
Ag3 Ag2 Ag15 60.49(4) . . ?
Ag8 Ag2 Ag15 59.90(4) . . ?
Se20 Ag3 Pt1 154.83(6) . . ?
Se20 Ag3 Ag1 109.34(6) . . ?
Pt1 Ag3 Ag1 59.07(4) . . ?
Se20 Ag3 Ag4 139.66(6) . . ?
Pt1 Ag3 Ag4 58.12(4) . . ?
Ag1 Ag3 Ag4 61.38(4) . . ?
Se20 Ag3 Ag9 141.31(7) . . ?
Pt1 Ag3 Ag9 57.86(4) . . ?
Ag1 Ag3 Ag9 108.93(5) . . ?
Ag4 Ag3 Ag9 59.76(4) . . ?
Se20 Ag3 Ag2 96.76(6) . . ?
Pt1 Ag3 Ag2 58.12(4) . . ?
Ag1 Ag3 Ag2 60.35(4) . . ?
Ag4 Ag3 Ag2 108.42(5) . . ?
Ag9 Ag3 Ag2 106.80(5) . . ?
Se20 Ag3 Ag8 113.59(6) . . ?
Pt1 Ag3 Ag8 57.54(4) . . ?
Ag1 Ag3 Ag8 108.34(5) . . ?
Ag4 Ag3 Ag8 106.28(5) . . ?
Ag9 Ag3 Ag8 57.95(4) . . ?
Ag2 Ag3 Ag8 60.08(4) . . ?
Se20 Ag3 Ag14 97.98(5) . . ?
Pt1 Ag3 Ag14 107.17(5) . . ?
Ag1 Ag3 Ag14 115.04(5) . . ?
Ag4 Ag3 Ag14 59.91(4) . . ?
Ag9 Ag3 Ag14 60.20(4) . . ?
Ag2 Ag3 Ag14 165.23(6) . . ?
Ag8 Ag3 Ag14 112.37(6) . . ?
Se20 Ag3 Ag15 55.42(5) . . ?
Pt1 Ag3 Ag15 106.59(5) . . ?
Ag1 Ag3 Ag15 114.57(6) . . ?
Ag4 Ag3 Ag15 164.53(6) . . ?
Ag9 Ag3 Ag15 111.63(6) . . ?
Ag2 Ag3 Ag15 60.03(4) . . ?
Ag8 Ag3 Ag15 59.69(4) . . ?
Ag14 Ag3 Ag15 129.26(6) . . ?
Se17 Ag4 Pt1 155.29(6) . . ?
Se17 Ag4 Ag10 108.80(6) . . ?
Pt1 Ag4 Ag10 58.82(4) . . ?
Se17 Ag4 Ag9 138.20(7) . . ?
Pt1 Ag4 Ag9 58.13(4) . . ?
Ag10 Ag4 Ag9 60.87(4) . . ?
Se17 Ag4 Ag3 141.36(6) . . ?
Pt1 Ag4 Ag3 58.52(4) . . ?
Ag10 Ag4 Ag3 109.15(6) . . ?
Ag9 Ag4 Ag3 60.16(4) . . ?
Se17 Ag4 Ag5 97.24(6) . . ?
Pt1 Ag4 Ag5 58.17(4) . . ?
Ag10 Ag4 Ag5 60.08(4) . . ?
Ag9 Ag4 Ag5 108.14(5) . . ?
Ag3 Ag4 Ag5 107.67(5) . . ?
Se17 Ag4 Ag14 96.31(6) . . ?
Pt1 Ag4 Ag14 108.28(5) . . ?
Ag10 Ag4 Ag14 114.87(6) . . ?
Ag9 Ag4 Ag14 60.66(4) . . ?
Ag3 Ag4 Ag14 60.87(4) . . ?
Ag5 Ag4 Ag14 166.45(6) . . ?
Se17 Ag4 Ag1 114.48(7) . . ?
Pt1 Ag4 Ag1 58.13(4) . . ?
Ag10 Ag4 Ag1 108.76(5) . . ?
Ag9 Ag4 Ag1 106.88(5) . . ?
Ag3 Ag4 Ag1 58.40(4) . . ?
Ag5 Ag4 Ag1 60.75(4) . . ?
Ag14 Ag4 Ag1 113.24(5) . . ?
Se17 Ag4 Ag13 55.56(5) . . ?
Pt1 Ag4 Ag13 107.63(5) . . ?
Ag10 Ag4 Ag13 114.78(5) . . ?
Ag9 Ag4 Ag13 165.68(6) . . ?
Ag3 Ag4 Ag13 112.59(5) . . ?
Ag5 Ag4 Ag13 60.78(5) . . ?
Ag14 Ag4 Ag13 128.67(6) . . ?
Ag1 Ag4 Ag13 60.44(5) . . ?
Se6 Ag5 Pt1 157.22(6) . . ?
Se6 Ag5 Ag6 112.00(7) . . ?
Pt1 Ag5 Ag6 58.70(4) . . ?
Se6 Ag5 Ag10 138.12(7) . . ?
Pt1 Ag5 Ag10 58.43(4) . . ?
Ag6 Ag5 Ag10 109.29(6) . . ?
Se6 Ag5 Ag11 138.86(7) . . ?
Pt1 Ag5 Ag11 58.42(4) . . ?
Ag6 Ag5 Ag11 61.29(4) . . ?
Ag10 Ag5 Ag11 60.48(4) . . ?
Se6 Ag5 Ag4 112.57(6) . . ?
Pt1 Ag5 Ag4 58.15(4) . . ?
Ag6 Ag5 Ag4 107.99(5) . . ?
Ag10 Ag5 Ag4 59.00(4) . . ?
Ag11 Ag5 Ag4 107.65(6) . . ?
Se6 Ag5 Ag1 99.35(6) . . ?
Pt1 Ag5 Ag1 57.87(4) . . ?
Ag6 Ag5 Ag1 59.30(4) . . ?
Ag10 Ag5 Ag1 107.35(5) . . ?
Ag11 Ag5 Ag1 107.98(5) . . ?
Ag4 Ag5 Ag1 60.06(4) . . ?
Se6 Ag5 Ag13 54.93(5) . . ?
Pt1 Ag5 Ag13 107.19(5) . . ?
Ag6 Ag5 Ag13 112.99(5) . . ?
Ag10 Ag5 Ag13 113.36(6) . . ?
Ag11 Ag5 Ag13 165.60(6) . . ?
Ag4 Ag5 Ag13 60.27(5) . . ?
Ag1 Ag5 Ag13 60.05(4) . . ?
Se6 Ag5 Ag20 95.22(6) . . ?
Pt1 Ag5 Ag20 107.55(5) . . ?
Ag6 Ag5 Ag20 115.85(5) . . ?
Ag10 Ag5 Ag20 59.93(4) . . ?
Ag11 Ag5 Ag20 60.43(4) . . ?
Ag4 Ag5 Ag20 112.92(6) . . ?
Ag1 Ag5 Ag20 165.38(6) . . ?
Ag13 Ag5 Ag20 129.72(6) . . ?
Se9 Ag6 Pt1 153.12(6) . . ?
Se9 Ag6 Ag5 105.82(6) . . ?
Pt1 Ag6 Ag5 59.03(4) . . ?
Se9 Ag6 Ag1 137.33(7) . . ?
Pt1 Ag6 Ag1 59.00(4) . . ?
Ag5 Ag6 Ag1 62.23(4) . . ?
Se9 Ag6 Ag16 97.91(6) . . ?
Pt1 Ag6 Ag16 108.80(5) . . ?
Ag5 Ag6 Ag16 118.20(6) . . ?
Ag1 Ag6 Ag16 61.78(4) . . ?
Se9 Ag6 Ag2 144.02(7) . . ?
Pt1 Ag6 Ag2 58.45(4) . . ?
Ag5 Ag6 Ag2 109.66(5) . . ?
Ag1 Ag6 Ag2 60.19(4) . . ?
Ag16 Ag6 Ag2 59.88(4) . . ?
Se9 Ag6 Ag11 95.41(6) . . ?
Pt1 Ag6 Ag11 58.09(4) . . ?
Ag5 Ag6 Ag11 60.06(4) . . ?
Ag1 Ag6 Ag11 109.31(5) . . ?
Ag16 Ag6 Ag11 166.40(6) . . ?
Ag2 Ag6 Ag11 107.15(6) . . ?
Se9 Ag6 Ag7 115.43(6) . . ?
Pt1 Ag6 Ag7 57.82(4) . . ?
Ag5 Ag6 Ag7 108.44(6) . . ?
Ag1 Ag6 Ag7 107.05(5) . . ?
Ag16 Ag6 Ag7 110.92(5) . . ?
Ag2 Ag6 Ag7 57.99(4) . . ?
Ag11 Ag6 Ag7 60.24(4) . . ?
Se9 Ag6 Ag17 55.98(5) . . ?
Pt1 Ag6 Ag17 107.40(5) . . ?
Ag5 Ag6 Ag17 114.44(5) . . ?
Ag1 Ag6 Ag17 166.19(7) . . ?
Ag16 Ag6 Ag17 126.03(6) . . ?
Ag2 Ag6 Ag17 111.94(6) . . ?
Ag11 Ag6 Ag17 60.57(4) . . ?
Ag7 Ag6 Ag17 60.33(5) . . ?
Se11 Ag7 Pt1 154.21(7) . . ?
Se11 Ag7 Ag2 107.29(6) . . ?
Pt1 Ag7 Ag2 59.35(4) . . ?
Se11 Ag7 Ag8 138.47(6) . . ?
Pt1 Ag7 Ag8 58.24(4) . . ?
Ag2 Ag7 Ag8 61.60(4) . . ?
Se11 Ag7 Ag12 142.54(7) . . ?
Pt1 Ag7 Ag12 58.27(4) . . ?
Ag2 Ag7 Ag12 109.64(5) . . ?
Ag8 Ag7 Ag12 60.08(4) . . ?
Se11 Ag7 Ag18 98.61(6) . . ?
Pt1 Ag7 Ag18 107.06(5) . . ?
Ag2 Ag7 Ag18 115.50(5) . . ?
Ag8 Ag7 Ag18 60.03(4) . . ?
Ag12 Ag7 Ag18 59.59(4) . . ?
Se11 Ag7 Ag6 96.79(6) . . ?
Pt1 Ag7 Ag6 57.64(4) . . ?
Ag2 Ag7 Ag6 60.61(4) . . ?
Ag8 Ag7 Ag6 108.32(5) . . ?
Ag12 Ag7 Ag6 106.43(5) . . ?
Ag18 Ag7 Ag6 164.52(6) . . ?
Se11 Ag7 Ag11 114.65(6) . . ?
Pt1 Ag7 Ag11 57.81(4) . . ?
Ag2 Ag7 Ag11 108.78(6) . . ?
Ag8 Ag7 Ag11 106.59(5) . . ?
Ag12 Ag7 Ag11 58.02(4) . . ?
Ag18 Ag7 Ag11 111.80(5) . . ?
Ag6 Ag7 Ag11 59.64(4) . . ?
Se11 Ag7 Ag17 55.75(5) . . ?
Pt1 Ag7 Ag17 106.95(5) . . ?
Ag2 Ag7 Ag17 113.93(6) . . ?
Ag8 Ag7 Ag17 165.10(6) . . ?
Ag12 Ag7 Ag17 112.29(5) . . ?
Ag18 Ag7 Ag17 129.30(6) . . ?
Ag6 Ag7 Ag17 59.96(4) . . ?
Ag11 Ag7 Ag17 60.25(4) . . ?
Se23 Ag8 Pt1 153.26(7) . . ?
Se23 Ag8 Ag9 106.18(6) . . ?
Pt1 Ag8 Ag9 58.91(4) . . ?
Se23 Ag8 Ag7 143.88(7) . . ?
Pt1 Ag8 Ag7 58.27(4) . . ?
Ag9 Ag8 Ag7 109.49(5) . . ?
Se23 Ag8 Ag12 138.06(7) . . ?
Pt1 Ag8 Ag12 58.29(4) . . ?
Ag9 Ag8 Ag12 61.87(4) . . ?
Ag7 Ag8 Ag12 60.10(4) . . ?
Se23 Ag8 Ag18 98.87(6) . . ?
Pt1 Ag8 Ag18 107.58(5) . . ?
Ag9 Ag8 Ag18 115.27(5) . . ?
Ag7 Ag8 Ag18 60.64(5) . . ?
Ag12 Ag8 Ag18 59.80(4) . . ?
Se23 Ag8 Ag15 55.62(5) . . ?
Pt1 Ag8 Ag15 107.59(5) . . ?
Ag9 Ag8 Ag15 114.38(5) . . ?
Ag7 Ag8 Ag15 112.04(6) . . ?
Ag12 Ag8 Ag15 165.71(6) . . ?
Ag18 Ag8 Ag15 128.88(5) . . ?
Se23 Ag8 Ag2 114.84(6) . . ?
Pt1 Ag8 Ag2 58.13(4) . . ?
Ag9 Ag8 Ag2 108.41(6) . . ?
Ag7 Ag8 Ag2 58.19(4) . . ?
Ag12 Ag8 Ag2 106.93(5) . . ?
Ag18 Ag8 Ag2 113.01(5) . . ?
Ag15 Ag8 Ag2 60.13(4) . . ?
Se23 Ag8 Ag3 95.55(6) . . ?
Pt1 Ag8 Ag3 58.08(4) . . ?
Ag9 Ag8 Ag3 60.37(4) . . ?
Ag7 Ag8 Ag3 106.70(6) . . ?
Ag12 Ag8 Ag3 108.85(5) . . ?
Ag18 Ag8 Ag3 165.58(6) . . ?
Ag15 Ag8 Ag3 60.38(4) . . ?
Ag2 Ag8 Ag3 59.68(4) . . ?
Se16 Ag9 Pt1 155.90(6) . . ?
Se16 Ag9 Ag8 109.52(6) . . ?
Pt1 Ag9 Ag8 59.10(4) . . ?
Se16 Ag9 Ag4 140.33(7) . . ?
Pt1 Ag9 Ag4 58.46(4) . . ?
Ag8 Ag9 Ag4 109.51(6) . . ?
Se16 Ag9 Ag3 138.29(6) . . ?
Pt1 Ag9 Ag3 58.60(4) . . ?
Ag8 Ag9 Ag3 61.68(4) . . ?
Ag4 Ag9 Ag3 60.08(4) . . ?
Se16 Ag9 Ag10 113.57(6) . . ?
Pt1 Ag9 Ag10 58.22(4) . . ?
Ag8 Ag9 Ag10 108.63(5) . . ?
Ag4 Ag9 Ag10 58.90(4) . . ?
Ag3 Ag9 Ag10 107.50(6) . . ?
Se16 Ag9 Ag14 95.93(6) . . ?
Pt1 Ag9 Ag14 108.15(5) . . ?
Ag8 Ag9 Ag14 116.11(5) . . ?
Ag4 Ag9 Ag14 60.18(4) . . ?
Ag3 Ag9 Ag14 60.68(4) . . ?
Ag10 Ag9 Ag14 112.71(6) . . ?
Se16 Ag9 Ag12 98.18(6) . . ?
Pt1 Ag9 Ag12 57.79(4) . . ?
Ag8 Ag9 Ag12 60.28(4) . . ?
Ag4 Ag9 Ag12 106.98(5) . . ?
Ag3 Ag9 Ag12 108.63(5) . . ?
Ag10 Ag9 Ag12 59.63(4) . . ?
Ag14 Ag9 Ag12 165.79(6) . . ?
Se16 Ag9 Ag19 54.90(5) . . ?
Pt1 Ag9 Ag19 107.29(5) . . ?
Ag8 Ag9 Ag19 112.44(5) . . ?
Ag4 Ag9 Ag19 114.25(5) . . ?
Ag3 Ag9 Ag19 165.89(6) . . ?
Ag10 Ag9 Ag19 60.95(4) . . ?
Ag14 Ag9 Ag19 129.67(6) . . ?
Ag12 Ag9 Ag19 59.28(4) . . ?
Se4 Ag10 Pt1 155.58(7) . . ?
Se4 Ag10 Ag4 111.49(6) . . ?
Pt1 Ag10 Ag4 58.85(4) . . ?
Se4 Ag10 Ag5 140.08(7) . . ?
Pt1 Ag10 Ag5 58.47(4) . . ?
Ag4 Ag10 Ag5 60.92(4) . . ?
Se4 Ag10 Ag11 139.40(7) . . ?
Pt1 Ag10 Ag11 58.20(4) . . ?
Ag4 Ag10 Ag11 108.65(5) . . ?
Ag5 Ag10 Ag11 59.81(4) . . ?
Se4 Ag10 Ag9 97.67(6) . . ?
Pt1 Ag10 Ag9 57.91(4) . . ?
Ag4 Ag10 Ag9 60.23(4) . . ?
Ag5 Ag10 Ag9 108.30(5) . . ?
Ag11 Ag10 Ag9 107.29(5) . . ?
Se4 Ag10 Ag12 112.10(7) . . ?
Pt1 Ag10 Ag12 58.14(4) . . ?
Ag4 Ag10 Ag12 109.03(5) . . ?
Ag5 Ag10 Ag12 106.98(5) . . ?
Ag11 Ag10 Ag12 58.30(4) . . ?
Ag9 Ag10 Ag12 60.85(4) . . ?
Se4 Ag10 Ag20 95.35(6) . . ?
Pt1 Ag10 Ag20 109.05(5) . . ?
Ag4 Ag10 Ag20 116.21(6) . . ?
Ag5 Ag10 Ag20 61.73(4) . . ?
Ag11 Ag10 Ag20 60.83(4) . . ?
Ag9 Ag10 Ag20 166.86(6) . . ?
Ag12 Ag10 Ag20 112.16(5) . . ?
Se4 Ag10 Ag19 54.47(5) . . ?
Pt1 Ag10 Ag19 106.94(5) . . ?
Ag4 Ag10 Ag19 115.32(5) . . ?
Ag5 Ag10 Ag19 165.22(6) . . ?
Ag11 Ag10 Ag19 111.92(5) . . ?
Ag9 Ag10 Ag19 60.82(4) . . ?
Ag12 Ag10 Ag19 59.62(4) . . ?
Ag20 Ag10 Ag19 127.07(5) . . ?
Se2 Ag11 Pt1 156.66(7) . . ?
Se2 Ag11 Ag12 111.08(7) . . ?
Pt1 Ag11 Ag12 59.08(4) . . ?
Se2 Ag11 Ag5 139.14(7) . . ?
Pt1 Ag11 Ag5 58.42(4) . . ?
Ag12 Ag11 Ag5 109.04(5) . . ?
Se2 Ag11 Ag10 139.07(7) . . ?
Pt1 Ag11 Ag10 58.16(4) . . ?
Ag12 Ag11 Ag10 60.97(4) . . ?
Ag5 Ag11 Ag10 59.71(4) . . ?
Se2 Ag11 Ag6 113.49(6) . . ?
Pt1 Ag11 Ag6 57.77(4) . . ?
Ag12 Ag11 Ag6 108.70(5) . . ?
Ag5 Ag11 Ag6 58.65(4) . . ?
Ag10 Ag11 Ag6 106.60(5) . . ?
Se2 Ag11 Ag7 98.97(6) . . ?
Pt1 Ag11 Ag7 57.69(4) . . ?
Ag12 Ag11 Ag7 60.36(4) . . ?
Ag5 Ag11 Ag7 107.22(5) . . ?
Ag10 Ag11 Ag7 107.93(5) . . ?
Ag6 Ag11 Ag7 60.12(4) . . ?
Se2 Ag11 Ag20 94.99(6) . . ?
Pt1 Ag11 Ag20 108.34(5) . . ?
Ag12 Ag11 Ag20 113.77(6) . . ?
Ag5 Ag11 Ag20 61.40(4) . . ?
Ag10 Ag11 Ag20 60.01(4) . . ?
Ag6 Ag11 Ag20 114.37(6) . . ?
Ag7 Ag11 Ag20 166.03(6) . . ?
Se2 Ag11 Ag17 55.67(5) . . ?
Pt1 Ag11 Ag17 106.75(5) . . ?
Ag12 Ag11 Ag17 114.26(6) . . ?
Ag5 Ag11 Ag17 112.76(6) . . ?
Ag10 Ag11 Ag17 164.84(6) . . ?
Ag6 Ag11 Ag17 60.08(4) . . ?
Ag7 Ag11 Ag17 60.13(4) . . ?
Ag20 Ag11 Ag17 130.21(6) . . ?
Se13 Ag12 Pt1 155.51(6) . . ?
Se13 Ag12 Ag11 108.93(6) . . ?
Pt1 Ag12 Ag11 59.05(4) . . ?
Se13 Ag12 Ag18 96.59(6) . . ?
Pt1 Ag12 Ag18 107.85(5) . . ?
Ag11 Ag12 Ag18 115.99(6) . . ?
Se13 Ag12 Ag8 141.25(7) . . ?
Pt1 Ag12 Ag8 58.10(4) . . ?
Ag11 Ag12 Ag8 109.24(5) . . ?
Ag18 Ag12 Ag8 60.32(4) . . ?
Se13 Ag12 Ag7 138.60(6) . . ?
Pt1 Ag12 Ag7 58.11(4) . . ?
Ag11 Ag12 Ag7 61.62(4) . . ?
Ag18 Ag12 Ag7 60.72(5) . . ?
Ag8 Ag12 Ag7 59.82(4) . . ?
Se13 Ag12 Ag10 97.57(6) . . ?
Pt1 Ag12 Ag10 58.07(4) . . ?
Ag11 Ag12 Ag10 60.74(4) . . ?
Ag18 Ag12 Ag10 165.70(6) . . ?
Ag8 Ag12 Ag10 106.58(5) . . ?
Ag7 Ag12 Ag10 108.72(6) . . ?
Se13 Ag12 Ag19 54.99(5) . . ?
Pt1 Ag12 Ag19 108.44(5) . . ?
Ag11 Ag12 Ag19 115.78(5) . . ?
Ag18 Ag12 Ag19 126.75(6) . . ?
Ag8 Ag12 Ag19 111.86(5) . . ?
Ag7 Ag12 Ag19 166.23(6) . . ?
Ag10 Ag12 Ag19 61.53(4) . . ?
Se13 Ag12 Ag9 114.82(6) . . ?
Pt1 Ag12 Ag9 57.42(4) . . ?
Ag11 Ag12 Ag9 108.16(6) . . ?
Ag18 Ag12 Ag9 112.17(5) . . ?
Ag8 Ag12 Ag9 57.85(4) . . ?
Ag7 Ag12 Ag9 106.08(5) . . ?
Ag10 Ag12 Ag9 59.52(4) . . ?
Ag19 Ag12 Ag9 61.03(4) . . ?
Ag9B Ag1B Pt1 61.3(7) . . ?
Ag9B Ag1B Ag7B 61.3(8) . . ?
Pt1 Ag1B Ag7B 58.7(7) . . ?
Ag9B Ag1B Ag6B 64.6(9) . . ?
Pt1 Ag1B Ag6B 59.8(7) . . ?
Ag7B Ag1B Ag6B 111.3(10) . . ?
Ag9B Ag1B Se3 116.9(9) . . ?
Pt1 Ag1B Se3 158.4(10) . . ?
Ag7B Ag1B Se3 141.6(11) . . ?
Ag6B Ag1B Se3 99.2(9) . . ?
Ag9B Ag1B Ag8B 110.4(10) . . ?
Pt1 Ag1B Ag8B 58.6(6) . . ?
Ag7B Ag1B Ag8B 59.5(8) . . ?
Ag6B Ag1B Ag8B 108.2(10) . . ?
Se3 Ag1B Ag8B 132.0(10) . . ?
Ag9B Ag1B Ag5B 111.7(10) . . ?
Pt1 Ag1B Ag5B 58.4(6) . . ?
Ag7B Ag1B Ag5B 107.3(10) . . ?
Ag6B Ag1B Ag5B 59.4(8) . . ?
Se3 Ag1B Ag5B 108.0(9) . . ?
Ag8B Ag1B Ag5B 59.0(8) . . ?
Ag9B Ag1B Ag20 116.5(10) . . ?
Pt1 Ag1B Ag20 107.0(8) . . ?
Ag7B Ag1B Ag20 165.3(11) . . ?
Ag6B Ag1B Ag20 58.3(7) . . ?
Se3 Ag1B Ag20 53.0(4) . . ?
Ag8B Ag1B Ag20 111.7(9) . . ?
Ag5B Ag1B Ag20 59.0(7) . . ?
Ag9B Ag1B Ag19 114.3(10) . . ?
Pt1 Ag1B Ag19 106.4(7) . . ?
Ag7B Ag1B Ag19 59.6(7) . . ?
Ag6B Ag1B Ag19 165.5(10) . . ?
Se3 Ag1B Ag19 94.0(7) . . ?
Ag8B Ag1B Ag19 57.8(7) . . ?
Ag5B Ag1B Ag19 110.7(9) . . ?
Ag20 Ag1B Ag19 127.9(8) . . ?
Pt1 Ag2B Ag18 109.5(7) . . ?
Pt1 Ag2B Ag1X 58.9(7) . . ?
Ag18 Ag2B Ag1X 115.6(9) . . ?
Pt1 Ag2B Ag7B 58.9(7) . . ?
Ag18 Ag2B Ag7B 60.1(7) . . ?
Ag1X Ag2B Ag7B 108.3(10) . . ?
Pt1 Ag2B Se24 163.3(9) . . ?
Ag18 Ag2B Se24 54.1(5) . . ?
Ag1X Ag2B Se24 122.1(9) . . ?
Ag7B Ag2B Se24 108.5(9) . . ?
Pt1 Ag2B Ag9B 59.5(6) . . ?
Ag18 Ag2B Ag9B 60.7(7) . . ?
Ag1X Ag2B Ag9B 61.4(8) . . ?
Ag7B Ag2B Ag9B 58.7(8) . . ?
Se24 Ag2B Ag9B 105.2(9) . . ?
Pt1 Ag2B Ag3B 55.2(6) . . ?
Ag18 Ag2B Ag3B 164.6(10) . . ?
Ag1X Ag2B Ag3B 60.3(8) . . ?
Ag7B Ag2B Ag3B 106.0(10) . . ?
Se24 Ag2B Ag3B 141.3(9) . . ?
Ag9B Ag2B Ag3B 107.4(10) . . ?
Pt1 Ag2B Ag2X 56.8(6) . . ?
Ag18 Ag2B Ag2X 112.1(9) . . ?
Ag1X Ag2B Ag2X 108.6(10) . . ?
Ag7B Ag2B Ag2X 58.5(8) . . ?
Se24 Ag2B Ag2X 128.5(10) . . ?
Ag9B Ag2B Ag2X 106.0(9) . . ?
Ag3B Ag2B Ag2X 59.6(8) . . ?
Pt1 Ag2B Ag15 105.1(8) . . ?
Ag18 Ag2B Ag15 128.5(9) . . ?
Ag1X Ag2B Ag15 114.7(9) . . ?
Ag7B Ag2B Ag15 112.6(9) . . ?
Se24 Ag2B Ag15 89.6(6) . . ?
Ag9B Ag2B Ag15 164.4(10) . . ?
Ag3B Ag2B Ag15 60.8(6) . . ?
Ag2X Ag2B Ag15 59.9(6) . . ?
Pt1 Ag3B Ag4B 58.6(7) . . ?
Pt1 Ag3B Ag0X 58.9(7) . . ?
Ag4B Ag3B Ag0X 62.3(8) . . ?
Pt1 Ag3B Ag1X 59.4(6) . . ?
Ag4B Ag3B Ag1X 110.4(10) . . ?
Ag0X Ag3B Ag1X 60.9(8) . . ?
Pt1 Ag3B Ag16 110.6(8) . . ?
Ag4B Ag3B Ag16 118.5(10) . . ?
Ag0X Ag3B Ag16 62.8(7) . . ?
Ag1X Ag3B Ag16 61.5(7) . . ?
Pt1 Ag3B Ag2B 58.9(7) . . ?
Ag4B Ag3B Ag2B 108.7(10) . . ?
Ag0X Ag3B Ag2B 107.9(10) . . ?
Ag1X Ag3B Ag2B 58.4(8) . . ?
Ag16 Ag3B Ag2B 112.5(9) . . ?
Pt1 Ag3B Ag2X 58.3(6) . . ?
Ag4B Ag3B Ag2X 59.4(8) . . ?
Ag0X Ag3B Ag2X 109.3(10) . . ?
Ag1X Ag3B Ag2X 108.1(10) . . ?
Ag16 Ag3B Ag2X 168.7(9) . . ?
Ag2B Ag3B Ag2X 60.9(8) . . ?
Pt1 Ag3B Se21 162.9(10) . . ?
Ag4B Ag3B Se21 122.7(10) . . ?
Ag0X Ag3B Se21 105.4(10) . . ?
Ag1X Ag3B Se21 108.4(9) . . ?
Ag16 Ag3B Se21 52.8(4) . . ?
Ag2B Ag3B Se21 127.3(9) . . ?
Ag2X Ag3B Se21 138.4(9) . . ?
Pt1 Ag3B Ag15 108.1(8) . . ?
Ag4B Ag3B Ag15 113.2(9) . . ?
Ag0X Ag3B Ag15 166.9(10) . . ?
Ag1X Ag3B Ag15 113.0(9) . . ?
Ag16 Ag3B Ag15 126.2(8) . . ?
Ag2B Ag3B Ag15 60.8(7) . . ?
Ag2X Ag3B Ag15 60.3(7) . . ?
Se21 Ag3B Ag15 87.4(6) . . ?
Pt1 Ag4B Ag3B 57.9(7) . . ?
Pt1 Ag4B Ag2X 59.5(7) . . ?
Ag3B Ag4B Ag2X 63.0(9) . . ?
Pt1 Ag4B Se18 161.2(10) . . ?
Ag3B Ag4B Se18 117.0(9) . . ?
Ag2X Ag4B Se18 101.8(9) . . ?
Pt1 Ag4B Ag14 110.9(9) . . ?
Ag3B Ag4B Ag14 117.5(10) . . ?
Ag2X Ag4B Ag14 61.4(7) . . ?
Se18 Ag4B Ag14 53.3(4) . . ?
Pt1 Ag4B Ag0X 57.9(7) . . ?
Ag3B Ag4B Ag0X 60.0(8) . . ?
Ag2X Ag4B Ag0X 110.2(10) . . ?
Se18 Ag4B Ag0X 138.2(11) . . ?
Ag14 Ag4B Ag0X 168.6(11) . . ?
Pt1 Ag4B Ag5B 59.7(7) . . ?
Ag3B Ag4B Ag5B 109.4(10) . . ?
Ag2X Ag4B Ag5B 108.0(10) . . ?
Se18 Ag4B Ag5B 132.4(10) . . ?
Ag14 Ag4B Ag5B 112.6(9) . . ?
Ag0X Ag4B Ag5B 61.1(8) . . ?
Pt1 Ag4B Ag8B 59.2(7) . . ?
Ag3B Ag4B Ag8B 109.4(10) . . ?
Ag2X Ag4B Ag8B 59.9(8) . . ?
Se18 Ag4B Ag8B 112.0(9) . . ?
Ag14 Ag4B Ag8B 62.3(7) . . ?
Ag0X Ag4B Ag8B 107.2(10) . . ?
Ag5B Ag4B Ag8B 58.0(8) . . ?
Pt1 Ag4B Ag13 108.7(8) . . ?
Ag3B Ag4B Ag13 113.1(10) . . ?
Ag2X Ag4B Ag13 168.1(10) . . ?
Se18 Ag4B Ag13 90.0(7) . . ?
Ag14 Ag4B Ag13 126.8(8) . . ?
Ag0X Ag4B Ag13 60.3(7) . . ?
Ag5B Ag4B Ag13 61.8(7) . . ?
Ag8B Ag4B Ag13 114.3(9) . . ?
Se5 Ag5B Pt1 160.4(10) . . ?
Se5 Ag5B Ag8B 113.7(10) . . ?
Pt1 Ag5B Ag8B 59.1(7) . . ?
Se5 Ag5B Ag6B 111.4(9) . . ?
Pt1 Ag5B Ag6B 59.9(7) . . ?
Ag8B Ag5B Ag6B 109.0(10) . . ?
Se5 Ag5B Ag20 55.6(4) . . ?
Pt1 Ag5B Ag20 108.7(8) . . ?
Ag8B Ag5B Ag20 114.1(9) . . ?
Ag6B Ag5B Ag20 58.9(6) . . ?
Se5 Ag5B Ag1B 101.6(9) . . ?
Pt1 Ag5B Ag1B 58.7(7) . . ?
Ag8B Ag5B Ag1B 59.9(8) . . ?
Ag6B Ag5B Ag1B 59.5(8) . . ?
Ag20 Ag5B Ag1B 60.8(7) . . ?
Se5 Ag5B Ag4B 140.6(10) . . ?
Pt1 Ag5B Ag4B 55.1(6) . . ?
Ag8B Ag5B Ag4B 61.5(8) . . ?
Ag6B Ag5B Ag4B 106.4(10) . . ?
Ag20 Ag5B Ag4B 163.7(10) . . ?
Ag1B Ag5B Ag4B 106.6(10) . . ?
Se5 Ag5B Ag0X 137.5(11) . . ?
Pt1 Ag5B Ag0X 55.8(7) . . ?
Ag8B Ag5B Ag0X 108.4(10) . . ?
Ag6B Ag5B Ag0X 58.0(8) . . ?
Ag20 Ag5B Ag0X 111.8(9) . . ?
Ag1B Ag5B Ag0X 104.5(10) . . ?
Ag4B Ag5B Ag0X 59.1(8) . . ?
Se5 Ag5B Ag13 96.0(7) . . ?
Pt1 Ag5B Ag13 103.5(7) . . ?
Ag8B Ag5B Ag13 115.7(9) . . ?
Ag6B Ag5B Ag13 110.6(9) . . ?
Ag20 Ag5B Ag13 129.5(9) . . ?
Ag1B Ag5B Ag13 162.0(10) . . ?
Ag4B Ag5B Ag13 59.8(7) . . ?
Ag0X Ag5B Ag13 59.0(7) . . ?
Se1 Ag6B Pt1 160.3(9) . . ?
Se1 Ag6B Ag20 55.9(4) . . ?
Pt1 Ag6B Ag20 109.2(8) . . ?
Se1 Ag6B Ag0X 115.7(10) . . ?
Pt1 Ag6B Ag0X 57.0(7) . . ?
Ag20 Ag6B Ag0X 117.8(9) . . ?
Se1 Ag6B Ag5B 101.7(9) . . ?
Pt1 Ag6B Ag5B 58.7(6) . . ?
Ag20 Ag6B Ag5B 60.8(6) . . ?
Ag0X Ag6B Ag5B 62.9(8) . . ?
Se1 Ag6B Ag1B 114.4(9) . . ?
Pt1 Ag6B Ag1B 58.9(6) . . ?
Ag20 Ag6B Ag1B 62.0(7) . . ?
Ag0X Ag6B Ag1B 109.5(10) . . ?
Ag5B Ag6B Ag1B 61.1(8) . . ?
Se1 Ag6B Ag9B 136.4(10) . . ?
Pt1 Ag6B Ag9B 57.8(6) . . ?
Ag20 Ag6B Ag9B 111.5(9) . . ?
Ag0X Ag6B Ag9B 106.9(10) . . ?
Ag5B Ag6B Ag9B 105.7(10) . . ?
Ag1B Ag6B Ag9B 55.4(8) . . ?
Se1 Ag6B Ag1X 139.3(10) . . ?
Pt1 Ag6B Ag1X 56.2(6) . . ?
Ag20 Ag6B Ag1X 164.8(10) . . ?
Ag0X Ag6B Ag1X 59.8(8) . . ?
Ag5B Ag6B Ag1X 108.7(9) . . ?
Ag1B Ag6B Ag1X 103.8(10) . . ?
Ag9B Ag6B Ag1X 58.7(8) . . ?
Se1 Ag6B Ag17 96.7(7) . . ?
Pt1 Ag6B Ag17 103.0(7) . . ?
Ag20 Ag6B Ag17 132.4(8) . . ?
Ag0X Ag6B Ag17 108.9(8) . . ?
Ag5B Ag6B Ag17 161.7(10) . . ?
Ag1B Ag6B Ag17 110.8(9) . . ?
Ag9B Ag6B Ag17 59.5(6) . . ?
Ag1X Ag6B Ag17 55.3(6) . . ?
Pt1 Ag7B Ag9B 60.3(7) . . ?
Pt1 Ag7B Ag8B 59.5(7) . . ?
Ag9B Ag7B Ag8B 108.3(11) . . ?
Pt1 Ag7B Ag1B 59.8(7) . . ?
Ag9B Ag7B Ag1B 57.3(8) . . ?
Ag8B Ag7B Ag1B 60.9(8) . . ?
Pt1 Ag7B Ag18 108.1(8) . . ?
Ag9B Ag7B Ag18 61.3(7) . . ?
Ag8B Ag7B Ag18 167.6(11) . . ?
Ag1B Ag7B Ag18 113.4(9) . . ?
Pt1 Ag7B Ag2X 57.9(7) . . ?
Ag9B Ag7B Ag2X 111.2(11) . . ?
Ag8B Ag7B Ag2X 61.0(8) . . ?
Ag1B Ag7B Ag2X 109.4(11) . . ?
Ag18 Ag7B Ag2X 114.6(9) . . ?
Pt1 Ag7B Se14 159.7(9) . . ?
Ag9B Ag7B Se14 110.6(9) . . ?
Ag8B Ag7B Se14 137.9(10) . . ?
Ag1B Ag7B Se14 133.1(10) . . ?
Ag18 Ag7B Se14 54.4(4) . . ?
Ag2X Ag7B Se14 116.6(9) . . ?
Pt1 Ag7B Ag19 109.1(8) . . ?
Ag9B Ag7B Ag19 112.8(9) . . ?
Ag8B Ag7B Ag19 59.0(6) . . ?
Ag1B Ag7B Ag19 61.8(7) . . ?
Ag18 Ag7B Ag19 129.9(9) . . ?
Ag2X Ag7B Ag19 113.2(9) . . ?
Se14 Ag7B Ag19 91.1(7) . . ?
Pt1 Ag7B Ag2B 58.2(7) . . ?
Ag9B Ag7B Ag2B 61.4(8) . . ?
Ag8B Ag7B Ag2B 110.7(11) . . ?
Ag1B Ag7B Ag2B 107.4(11) . . ?
Ag18 Ag7B Ag2B 59.1(7) . . ?
Ag2X Ag7B Ag2B 62.3(8) . . ?
Se14 Ag7B Ag2B 101.6(9) . . ?
Ag19 Ag7B Ag2B 167.2(11) . . ?
Pt1 Ag8B Se15 151.8(9) . . ?
Pt1 Ag8B Ag19 110.3(8) . . ?
Se15 Ag8B Ag19 97.8(7) . . ?
Pt1 Ag8B Ag7B 58.8(7) . . ?
Se15 Ag8B Ag7B 139.9(11) . . ?
Ag19 Ag8B Ag7B 61.0(7) . . ?
Pt1 Ag8B Ag5B 59.2(7) . . ?
Se15 Ag8B Ag5B 111.0(9) . . ?
Ag19 Ag8B Ag5B 116.1(9) . . ?
Ag7B Ag8B Ag5B 109.0(10) . . ?
Pt1 Ag8B Ag1B 59.2(7) . . ?
Se15 Ag8B Ag1B 143.2(9) . . ?
Ag19 Ag8B Ag1B 62.0(7) . . ?
Ag7B Ag8B Ag1B 59.6(8) . . ?
Ag5B Ag8B Ag1B 61.0(8) . . ?
Pt1 Ag8B Ag2X 57.3(7) . . ?
Se15 Ag8B Ag2X 109.1(8) . . ?
Ag19 Ag8B Ag2X 114.0(9) . . ?
Ag7B Ag8B Ag2X 59.8(8) . . ?
Ag5B Ag8B Ag2X 108.4(10) . . ?
Ag1B Ag8B Ag2X 107.3(10) . . ?
Pt1 Ag8B Ag4B 54.8(6) . . ?
Se15 Ag8B Ag4B 97.0(8) . . ?
Ag19 Ag8B Ag4B 164.9(10) . . ?
Ag7B Ag8B Ag4B 105.1(10) . . ?
Ag5B Ag8B Ag4B 60.5(8) . . ?
Ag1B Ag8B Ag4B 106.7(10) . . ?
Ag2X Ag8B Ag4B 57.8(8) . . ?
Pt1 Ag8B Ag14 103.6(7) . . ?
Se15 Ag8B Ag14 52.6(4) . . ?
Ag19 Ag8B Ag14 131.3(9) . . ?
Ag7B Ag8B Ag14 114.2(9) . . ?
Ag5B Ag8B Ag14 110.9(9) . . ?
Ag1B Ag8B Ag14 162.8(10) . . ?
Ag2X Ag8B Ag14 59.1(6) . . ?
Ag4B Ag8B Ag14 57.9(6) . . ?
Ag1B Ag9B Se12 122.1(10) . . ?
Ag1B Ag9B Pt1 60.6(7) . . ?
Se12 Ag9B Pt1 160.1(10) . . ?
Ag1B Ag9B Ag7B 61.4(8) . . ?
Se12 Ag9B Ag7B 104.0(10) . . ?
Pt1 Ag9B Ag7B 58.5(7) . . ?
Ag1B Ag9B Ag18 115.5(10) . . ?
Se12 Ag9B Ag18 55.0(5) . . ?
Pt1 Ag9B Ag18 105.3(7) . . ?
Ag7B Ag9B Ag18 59.6(7) . . ?
Ag1B Ag9B Ag2B 109.4(10) . . ?
Se12 Ag9B Ag2B 107.2(9) . . ?
Pt1 Ag9B Ag2B 57.1(6) . . ?
Ag7B Ag9B Ag2B 59.9(8) . . ?
Ag18 Ag9B Ag2B 58.0(7) . . ?
Ag1B Ag9B Ag1X 109.2(11) . . ?
Se12 Ag9B Ag1X 128.2(10) . . ?
Pt1 Ag9B Ag1X 57.0(6) . . ?
Ag7B Ag9B Ag1X 106.5(10) . . ?
Ag18 Ag9B Ag1X 110.2(9) . . ?
Ag2B Ag9B Ag1X 57.9(8) . . ?
Ag1B Ag9B Ag17 115.9(10) . . ?
Se12 Ag9B Ag17 92.4(7) . . ?
Pt1 Ag9B Ag17 103.9(8) . . ?
Ag7B Ag9B Ag17 161.9(11) . . ?
Ag18 Ag9B Ag17 128.3(8) . . ?
Ag2B Ag9B Ag17 108.3(9) . . ?
Ag1X Ag9B Ag17 56.2(6) . . ?
Ag1B Ag9B Ag6B 60.0(8) . . ?
Se12 Ag9B Ag6B 141.7(10) . . ?
Pt1 Ag9B Ag6B 58.1(6) . . ?
Ag7B Ag9B Ag6B 107.9(10) . . ?
Ag18 Ag9B Ag6B 163.3(10) . . ?
Ag2B Ag9B Ag6B 106.9(10) . . ?
Ag1X Ag9B Ag6B 60.8(8) . . ?
Ag17 Ag9B Ag6B 60.4(7) . . ?
Pt1 Ag0X Ag6B 61.4(7) . . ?
Pt1 Ag0X Ag3B 56.6(7) . . ?
Ag6B Ag0X Ag3B 110.7(11) . . ?
Pt1 Ag0X Se8 158.2(9) . . ?
Ag6B Ag0X Se8 119.8(10) . . ?
Ag3B Ag0X Se8 107.7(9) . . ?
Pt1 Ag0X Ag1X 58.5(7) . . ?
Ag6B Ag0X Ag1X 63.0(8) . . ?
Ag3B Ag0X Ag1X 60.4(8) . . ?
Se8 Ag0X Ag1X 101.4(9) . . ?
Pt1 Ag0X Ag4B 56.2(7) . . ?
Ag6B Ag0X Ag4B 107.9(10) . . ?
Ag3B Ag0X Ag4B 57.7(8) . . ?
Se8 Ag0X Ag4B 131.7(10) . . ?
Ag1X Ag0X Ag4B 106.4(10) . . ?
Pt1 Ag0X Ag13 108.0(8) . . ?
Ag6B Ag0X Ag13 113.9(9) . . ?
Ag3B Ag0X Ag13 111.8(9) . . ?
Se8 Ag0X Ag13 91.6(7) . . ?
Ag1X Ag0X Ag13 166.3(11) . . ?
Ag4B Ag0X Ag13 61.0(7) . . ?
Pt1 Ag0X Ag5B 58.7(7) . . ?
Ag6B Ag0X Ag5B 59.1(8) . . ?
Ag3B Ag0X Ag5B 106.6(11) . . ?
Se8 Ag0X Ag5B 142.5(10) . . ?
Ag1X Ag0X Ag5B 108.3(10) . . ?
Ag4B Ag0X Ag5B 59.8(8) . . ?
Ag13 Ag0X Ag5B 61.6(7) . . ?
Pt1 Ag0X Ag16 106.4(8) . . ?
Ag6B Ag0X Ag16 117.2(9) . . ?
Ag3B Ag0X Ag16 59.8(7) . . ?
Se8 Ag0X Ag16 52.5(4) . . ?
Ag1X Ag0X Ag16 60.3(6) . . ?
Ag4B Ag0X Ag16 111.9(9) . . ?
Ag13 Ag0X Ag16 127.5(8) . . ?
Ag5B Ag0X Ag16 164.9(11) . . ?
Pt1 Ag1X Ag17 111.0(8) . . ?
Pt1 Ag1X Ag2B 58.8(7) . . ?
Ag17 Ag1X Ag2B 116.3(10) . . ?
Pt1 Ag1X Ag3B 55.5(6) . . ?
Ag17 Ag1X Ag3B 166.2(10) . . ?
Ag2B Ag1X Ag3B 61.3(8) . . ?
Pt1 Ag1X Ag0X 56.9(7) . . ?
Ag17 Ag1X Ag0X 112.9(9) . . ?
Ag2B Ag1X Ag0X 108.5(10) . . ?
Ag3B Ag1X Ag0X 58.7(8) . . ?
Pt1 Ag1X Ag9B 59.3(7) . . ?
Ag17 Ag1X Ag9B 62.5(7) . . ?
Ag2B Ag1X Ag9B 60.7(8) . . ?
Ag3B Ag1X Ag9B 107.7(10) . . ?
Ag0X Ag1X Ag9B 106.3(10) . . ?
Pt1 Ag1X Se10 157.5(9) . . ?
Ag17 Ag1X Se10 90.0(7) . . ?
Ag2B Ag1X Se10 119.9(9) . . ?
Ag3B Ag1X Se10 102.9(8) . . ?
Ag0X Ag1X Se10 108.2(9) . . ?
Ag9B Ag1X Se10 142.3(10) . . ?
Pt1 Ag1X Ag16 106.0(7) . . ?
Ag17 Ag1X Ag16 128.2(9) . . ?
Ag2B Ag1X Ag16 113.6(8) . . ?
Ag3B Ag1X Ag16 59.7(7) . . ?
Ag0X Ag1X Ag16 61.4(7) . . ?
Ag9B Ag1X Ag16 165.2(10) . . ?
Se10 Ag1X Ag16 52.3(4) . . ?
Pt1 Ag1X Ag6B 58.7(6) . . ?
Ag17 Ag1X Ag6B 62.4(6) . . ?
Ag2B Ag1X Ag6B 108.9(10) . . ?
Ag3B Ag1X Ag6B 104.8(9) . . ?
Ag0X Ag1X Ag6B 57.2(8) . . ?
Ag9B Ag1X Ag6B 60.5(8) . . ?
Se10 Ag1X Ag6B 130.8(10) . . ?
Ag16 Ag1X Ag6B 113.0(9) . . ?
Pt1 Ag2X Ag4B 57.0(7) . . ?
Pt1 Ag2X Ag7B 59.3(7) . . ?
Ag4B Ag2X Ag7B 108.3(10) . . ?
Pt1 Ag2X Ag8B 59.3(7) . . ?
Ag4B Ag2X Ag8B 62.3(8) . . ?
Ag7B Ag2X Ag8B 59.3(8) . . ?
Pt1 Ag2X Se19 160.1(9) . . ?
Ag4B Ag2X Se19 108.4(9) . . ?
Ag7B Ag2X Se19 121.6(10) . . ?
Ag8B Ag2X Se19 102.8(8) . . ?
Pt1 Ag2X Ag14 108.1(8) . . ?
Ag4B Ag2X Ag14 60.5(7) . . ?
Ag7B Ag2X Ag14 117.2(9) . . ?
Ag8B Ag2X Ag14 62.9(6) . . ?
Se19 Ag2X Ag14 52.5(4) . . ?
Pt1 Ag2X Ag3B 55.3(6) . . ?
Ag4B Ag2X Ag3B 57.7(8) . . ?
Ag7B Ag2X Ag3B 106.3(10) . . ?
Ag8B Ag2X Ag3B 107.3(10) . . ?
Se19 Ag2X Ag3B 131.6(9) . . ?
Ag14 Ag2X Ag3B 112.1(9) . . ?
Pt1 Ag2X Ag2B 57.5(6) . . ?
Ag4B Ag2X Ag2B 106.2(10) . . ?
Ag7B Ag2X Ag2B 59.1(8) . . ?
Ag8B Ag2X Ag2B 106.8(9) . . ?
Se19 Ag2X Ag2B 142.0(10) . . ?
Ag14 Ag2X Ag2B 165.5(10) . . ?
Ag3B Ag2X Ag2B 59.5(8) . . ?
Pt1 Ag2X Ag15 106.2(8) . . ?
Ag4B Ag2X Ag15 112.3(9) . . ?
Ag7B Ag2X Ag15 113.8(9) . . ?
Ag8B Ag2X Ag15 165.5(10) . . ?
Se19 Ag2X Ag15 91.7(6) . . ?
Ag14 Ag2X Ag15 127.9(8) . . ?
Ag3B Ag2X Ag15 61.0(6) . . ?
Ag2B Ag2X Ag15 60.6(6) . . ?
Se7 Ag13 Se6 124.89(8) . . ?
Se7 Ag13 Se17 119.89(7) . . ?
Se6 Ag13 Se17 115.21(7) . . ?
Se7 Ag13 Ag4 97.69(6) . . ?
Se6 Ag13 Ag4 113.02(7) . . ?
Se17 Ag13 Ag4 57.13(5) . . ?
Se7 Ag13 Ag1 57.09(5) . . ?
Se6 Ag13 Ag1 100.50(6) . . ?
Se17 Ag13 Ag1 115.13(7) . . ?
Ag4 Ag13 Ag1 59.55(4) . . ?
Se7 Ag13 Ag5 115.57(6) . . ?
Se6 Ag13 Ag5 56.72(5) . . ?
Se17 Ag13 Ag5 97.01(6) . . ?
Ag4 Ag13 Ag5 58.95(4) . . ?
Ag1 Ag13 Ag5 59.84(4) . . ?
Se7 Ag13 Ag0X 77.2(4) . . ?
Se6 Ag13 Ag0X 73.6(5) . . ?
Se17 Ag13 Ag0X 124.1(5) . . ?
Se7 Ag13 Ag4B 73.6(5) . . ?
Se6 Ag13 Ag4B 123.8(4) . . ?
Se17 Ag13 Ag4B 75.1(5) . . ?
Ag0X Ag13 Ag4B 58.7(7) . . ?
Se7 Ag13 Ag5B 126.6(4) . . ?
Se6 Ag13 Ag5B 73.0(5) . . ?
Se17 Ag13 Ag5B 70.7(5) . . ?
Ag0X Ag13 Ag5B 59.4(6) . . ?
Ag4B Ag13 Ag5B 58.4(6) . . ?
Se19 Ag14 Se18 116.02(7) . . ?
Se19 Ag14 Se15 122.63(8) . . ?
Se18 Ag14 Se15 118.42(7) . . ?
Se19 Ag14 Ag4B 116.2(5) . . ?
Se18 Ag14 Ag4B 62.8(5) . . ?
Se15 Ag14 Ag4B 103.5(4) . . ?
Se19 Ag14 Ag4 132.25(6) . . ?
Se18 Ag14 Ag4 76.00(6) . . ?
Se15 Ag14 Ag4 78.47(5) . . ?
Se19 Ag14 Ag9 83.19(6) . . ?
Se18 Ag14 Ag9 129.50(7) . . ?
Se15 Ag14 Ag9 76.21(5) . . ?
Ag4 Ag14 Ag9 59.16(4) . . ?
Se19 Ag14 Ag2X 63.6(5) . . ?
Se18 Ag14 Ag2X 106.6(5) . . ?
Se15 Ag14 Ag2X 114.4(4) . . ?
Ag4B Ag14 Ag2X 58.1(7) . . ?
Se19 Ag14 Ag3 77.11(6) . . ?
Se18 Ag14 Ag3 79.27(6) . . ?
Se15 Ag14 Ag3 129.24(6) . . ?
Ag4 Ag14 Ag3 59.22(4) . . ?
Ag9 Ag14 Ag3 59.12(4) . . ?
Se19 Ag14 Ag8B 107.6(5) . . ?
Se18 Ag14 Ag8B 118.5(5) . . ?
Se15 Ag14 Ag8B 59.3(4) . . ?
Ag4B Ag14 Ag8B 59.8(7) . . ?
Ag2X Ag14 Ag8B 58.0(6) . . ?
Se23 Ag15 Se22 119.10(7) . . ?
Se23 Ag15 Se20 117.65(7) . . ?
Se22 Ag15 Se20 123.25(7) . . ?
Se23 Ag15 Ag8 56.88(5) . . ?
Se22 Ag15 Ag8 95.40(5) . . ?
Se20 Ag15 Ag8 115.33(6) . . ?
Se23 Ag15 Ag2 115.92(6) . . ?
Se22 Ag15 Ag2 57.30(5) . . ?
Se20 Ag15 Ag2 97.44(6) . . ?
Ag8 Ag15 Ag2 59.98(4) . . ?
Se23 Ag15 Ag3 96.07(6) . . ?
Se22 Ag15 Ag3 115.97(6) . . ?
Se20 Ag15 Ag3 56.97(5) . . ?
Ag8 Ag15 Ag3 59.93(4) . . ?
Ag2 Ag15 Ag3 59.48(4) . . ?
Se23 Ag15 Ag2X 69.5(5) . . ?
Se22 Ag15 Ag2X 124.4(5) . . ?
Se20 Ag15 Ag2X 76.2(5) . . ?
Se23 Ag15 Ag3B 122.6(5) . . ?
Se22 Ag15 Ag3B 76.8(5) . . ?
Se20 Ag15 Ag3B 73.4(4) . . ?
Ag2X Ag15 Ag3B 58.7(7) . . ?
Se23 Ag15 Ag2B 75.7(5) . . ?
Se22 Ag15 Ag2B 69.7(4) . . ?
Se20 Ag15 Ag2B 126.1(5) . . ?
Ag2X Ag15 Ag2B 59.5(6) . . ?
Ag3B Ag15 Ag2B 58.4(6) . . ?
Se21 Ag16 Se8 120.70(7) . . ?
Se21 Ag16 Se10 118.95(7) . . ?
Se8 Ag16 Se10 116.08(7) . . ?
Se21 Ag16 Ag2 74.12(6) . . ?
Se8 Ag16 Ag2 129.99(7) . . ?
Se10 Ag16 Ag2 86.45(6) . . ?
Se21 Ag16 Ag6 130.57(7) . . ?
Se8 Ag16 Ag6 80.52(6) . . ?
Se10 Ag16 Ag6 78.00(6) . . ?
Ag2 Ag16 Ag6 60.23(4) . . ?
Se21 Ag16 Ag3B 63.8(4) . . ?
Se8 Ag16 Ag3B 113.3(5) . . ?
Se10 Ag16 Ag3B 111.6(5) . . ?
Se21 Ag16 Ag1 83.11(6) . . ?
Se8 Ag16 Ag1 74.64(6) . . ?
Se10 Ag16 Ag1 133.55(7) . . ?
Ag2 Ag16 Ag1 59.24(4) . . ?
Ag6 Ag16 Ag1 58.55(4) . . ?
Se21 Ag16 Ag1X 115.9(5) . . ?
Se8 Ag16 Ag1X 106.7(5) . . ?
Se10 Ag16 Ag1X 63.8(4) . . ?
Ag3B Ag16 Ag1X 58.8(6) . . ?
Se21 Ag16 Ag0X 110.0(5) . . ?
Se8 Ag16 Ag0X 61.2(5) . . ?
Se10 Ag16 Ag0X 115.5(5) . . ?
Ag3B Ag16 Ag0X 57.4(7) . . ?
Ag1X Ag16 Ag0X 58.3(6) . . ?
Se11 Ag17 Se2 123.24(8) . . ?
Se11 Ag17 Se9 122.60(7) . . ?
Se2 Ag17 Se9 114.15(7) . . ?
Se11 Ag17 Ag1X 70.7(5) . . ?
Se2 Ag17 Ag1X 124.8(5) . . ?
Se9 Ag17 Ag1X 77.1(5) . . ?
Se11 Ag17 Ag6 97.16(6) . . ?
Se2 Ag17 Ag6 113.75(6) . . ?
Se9 Ag17 Ag6 56.60(5) . . ?
Se11 Ag17 Ag7 56.54(5) . . ?
Se2 Ag17 Ag7 99.32(6) . . ?
Se9 Ag17 Ag7 115.43(6) . . ?
Ag6 Ag17 Ag7 59.71(4) . . ?
Se11 Ag17 Ag11 114.81(6) . . ?
Se2 Ag17 Ag11 56.67(5) . . ?
Se9 Ag17 Ag11 94.97(6) . . ?
Ag6 Ag17 Ag11 59.35(4) . . ?
Ag7 Ag17 Ag11 59.63(4) . . ?
Se11 Ag17 Ag9B 76.6(5) . . ?
Se2 Ag17 Ag9B 70.6(4) . . ?
Se9 Ag17 Ag9B 125.3(5) . . ?
Ag1X Ag17 Ag9B 61.2(7) . . ?
Se11 Ag17 Ag6B 126.8(4) . . ?
Se2 Ag17 Ag6B 71.4(4) . . ?
Se9 Ag17 Ag6B 70.1(5) . . ?
Ag1X Ag17 Ag6B 62.3(6) . . ?
Ag9B Ag17 Ag6B 60.1(7) . . ?
Se24 Ag18 Se14 115.03(7) . . ?
Se24 Ag18 Se12 119.49(7) . . ?
Se14 Ag18 Se12 120.26(7) . . ?
Se24 Ag18 Ag2B 64.0(5) . . ?
Se14 Ag18 Ag2B 109.8(5) . . ?
Se12 Ag18 Ag2B 114.4(5) . . ?
Se24 Ag18 Ag7B 117.9(5) . . ?
Se14 Ag18 Ag7B 63.2(5) . . ?
Se12 Ag18 Ag7B 107.6(5) . . ?
Ag2B Ag18 Ag7B 60.9(7) . . ?
Se24 Ag18 Ag12 133.21(7) . . ?
Se14 Ag18 Ag12 77.87(6) . . ?
Se12 Ag18 Ag12 82.20(6) . . ?
Se24 Ag18 Ag8 76.66(5) . . ?
Se14 Ag18 Ag8 82.87(6) . . ?
Se12 Ag18 Ag8 131.15(7) . . ?
Ag12 Ag18 Ag8 59.88(4) . . ?
Se24 Ag18 Ag9B 113.7(5) . . ?
Se14 Ag18 Ag9B 116.4(5) . . ?
Se12 Ag18 Ag9B 59.9(5) . . ?
Ag2B Ag18 Ag9B 61.3(7) . . ?
Ag7B Ag18 Ag9B 59.1(7) . . ?
Se24 Ag18 Ag7 84.55(6) . . ?
Se14 Ag18 Ag7 132.83(7) . . ?
Se12 Ag18 Ag7 75.77(6) . . ?
Ag12 Ag18 Ag7 59.68(4) . . ?
Ag8 Ag18 Ag7 59.33(4) . . ?
Se13 Ag19 Se4 117.36(7) . . ?
Se13 Ag19 Se16 124.79(7) . . ?
Se4 Ag19 Se16 117.84(7) . . ?
Se13 Ag19 Ag8B 124.7(5) . . ?
Se4 Ag19 Ag8B 72.0(5) . . ?
Se16 Ag19 Ag8B 73.3(5) . . ?
Se13 Ag19 Ag7B 74.9(5) . . ?
Se4 Ag19 Ag7B 124.6(5) . . ?
Se16 Ag19 Ag7B 74.2(5) . . ?
Ag8B Ag19 Ag7B 60.0(7) . . ?
Se13 Ag19 Ag12 57.45(5) . . ?
Se4 Ag19 Ag12 113.33(7) . . ?
Se16 Ag19 Ag12 99.38(6) . . ?
Se13 Ag19 Ag1B 70.0(5) . . ?
Se4 Ag19 Ag1B 74.9(5) . . ?
Se16 Ag19 Ag1B 125.1(4) . . ?
Ag8B Ag19 Ag1B 60.2(7) . . ?
Ag7B Ag19 Ag1B 58.6(7) . . ?
Se13 Ag19 Ag9 115.92(6) . . ?
Se4 Ag19 Ag9 97.20(6) . . ?
Se16 Ag19 Ag9 56.11(5) . . ?
Ag12 Ag19 Ag9 59.70(4) . . ?
Se13 Ag19 Ag10 97.34(6) . . ?
Se4 Ag19 Ag10 56.50(5) . . ?
Se16 Ag19 Ag10 112.12(6) . . ?
Ag12 Ag19 Ag10 58.85(4) . . ?
Ag9 Ag19 Ag10 58.23(4) . . ?
Se5 Ag20 Se1 119.71(8) . . ?
Se5 Ag20 Se3 117.20(8) . . ?
Se1 Ag20 Se3 121.29(7) . . ?
Se5 Ag20 Ag6B 114.7(5) . . ?
Se1 Ag20 Ag6B 59.4(5) . . ?
Se3 Ag20 Ag6B 107.5(5) . . ?
Se5 Ag20 Ag5B 57.7(5) . . ?
Se1 Ag20 Ag5B 103.9(5) . . ?
Se3 Ag20 Ag5B 117.6(5) . . ?
Ag6B Ag20 Ag5B 60.3(7) . . ?
Se5 Ag20 Ag10 75.19(6) . . ?
Se1 Ag20 Ag10 128.12(6) . . ?
Se3 Ag20 Ag10 79.24(6) . . ?
Se5 Ag20 Ag1B 102.8(5) . . ?
Se1 Ag20 Ag1B 115.6(5) . . ?
Se3 Ag20 Ag1B 62.3(5) . . ?
Ag6B Ag20 Ag1B 59.7(7) . . ?
Ag5B Ag20 Ag1B 60.2(7) . . ?
Se5 Ag20 Ag11 126.36(6) . . ?
Se1 Ag20 Ag11 76.04(6) . . ?
Se3 Ag20 Ag11 82.12(6) . . ?
Ag10 Ag20 Ag11 59.16(4) . . ?
Se5 Ag20 Ag5 75.11(5) . . ?
Se1 Ag20 Ag5 77.01(6) . . ?
Se3 Ag20 Ag5 131.98(7) . . ?
Ag10 Ag20 Ag5 58.35(4) . . ?
Ag11 Ag20 Ag5 58.16(4) . . ?
P1 Se1 Ag20 96.04(15) . . ?
P1 Se1 Ag6B 91.7(5) . . ?
Ag20 Se1 Ag6B 64.7(5) . . ?
P1 Se2 Ag17 100.23(14) . . ?
P1 Se2 Ag11 93.49(13) . . ?
Ag17 Se2 Ag11 67.66(5) . . ?
P2 Se3 Ag20 97.46(16) . . ?
P2 Se3 Ag1B 92.0(5) . . ?
Ag20 Se3 Ag1B 64.7(5) . . ?
P2 Se4 Ag19 99.31(15) . . ?
P2 Se4 Ag10 95.57(14) . . ?
Ag19 Se4 Ag10 69.03(6) . . ?
P3 Se5 Ag20 96.46(14) . . ?
P3 Se5 Ag5B 92.7(6) . . ?
Ag20 Se5 Ag5B 66.7(5) . . ?
P3 Se6 Ag13 98.34(14) . . ?
P3 Se6 Ag5 92.77(15) . . ?
Ag13 Se6 Ag5 68.35(6) . . ?
P4 Se7 Ag13 101.16(13) . . ?
P4 Se7 Ag1 92.63(13) . . ?
Ag13 Se7 Ag1 68.31(6) . . ?
P4 Se8 Ag16 98.79(14) . . ?
P4 Se8 Ag0X 94.5(5) . . ?
Ag16 Se8 Ag0X 66.3(5) . . ?
P5 Se9 Ag17 97.53(14) . . ?
P5 Se9 Ag6 94.39(13) . . ?
Ag17 Se9 Ag6 67.43(6) . . ?
P5 Se10 Ag16 96.69(14) . . ?
P5 Se10 Ag1X 91.9(5) . . ?
Ag16 Se10 Ag1X 63.9(5) . . ?
P6 Se11 Ag17 101.33(14) . . ?
P6 Se11 Ag7 92.94(13) . . ?
Ag17 Se11 Ag7 67.71(5) . . ?
P6 Se12 Ag18 95.54(13) . . ?
P6 Se12 Ag9B 95.7(5) . . ?
Ag18 Se12 Ag9B 65.1(5) . . ?
P7 Se13 Ag19 99.20(14) . . ?
P7 Se13 Ag12 94.30(13) . . ?
Ag19 Se13 Ag12 67.56(5) . . ?
P7 Se14 Ag18 95.30(15) . . ?
P7 Se14 Ag7B 91.5(5) . . ?
Ag18 Se14 Ag7B 62.4(5) . . ?
P8 Se15 Ag14 96.98(13) . . ?
P8 Se15 Ag8B 88.5(5) . . ?
Ag14 Se15 Ag8B 68.2(4) . . ?
P8 Se16 Ag19 97.52(13) . . ?
P8 Se16 Ag9 93.06(14) . . ?
Ag19 Se16 Ag9 69.00(6) . . ?
P9 Se17 Ag13 96.44(13) . . ?
P9 Se17 Ag4 92.63(13) . . ?
Ag13 Se17 Ag4 67.31(6) . . ?
P9 Se18 Ag14 97.20(14) . . ?
P9 Se18 Ag4B 92.9(5) . . ?
Ag14 Se18 Ag4B 63.9(5) . . ?
P10 Se19 Ag14 97.50(14) . . ?
P10 Se19 Ag2X 94.5(5) . . ?
Ag14 Se19 Ag2X 64.0(5) . . ?
P10 Se20 Ag15 103.41(14) . . ?
P10 Se20 Ag3 94.31(13) . . ?
Ag15 Se20 Ag3 67.61(5) . . ?
P11 Se21 Ag16 97.71(13) . . ?
P11 Se21 Ag3B 95.5(5) . . ?
Ag16 Se21 Ag3B 63.4(5) . . ?
P11 Se22 Ag15 100.45(14) . . ?
P11 Se22 Ag2 91.56(13) . . ?
Ag15 Se22 Ag2 67.30(5) . . ?
P12 Se23 Ag15 101.74(15) . . ?
P12 Se23 Ag8 93.82(13) . . ?
Ag15 Se23 Ag8 67.50(6) . . ?
P12 Se24 Ag18 96.98(14) . . ?
P12 Se24 Ag2B 94.7(5) . . ?
Ag18 Se24 Ag2B 61.9(5) . . ?
O2 P1 O1 106.9(8) . . ?
O2 P1 Se1 112.1(5) . . ?
O1 P1 Se1 104.1(7) . . ?
O2 P1 Se2 102.9(6) . . ?
O1 P1 Se2 113.3(6) . . ?
Se1 P1 Se2 117.3(2) . . ?
O3 P2 O4 106.3(8) . . ?
O3 P2 Se3 107.9(6) . . ?
O4 P2 Se3 111.7(6) . . ?
O3 P2 Se4 109.1(6) . . ?
O4 P2 Se4 103.8(6) . . ?
Se3 P2 Se4 117.4(2) . . ?
O5 P3 O6 107.6(7) . . ?
O5 P3 Se5 113.0(6) . . ?
O6 P3 Se5 102.5(7) . . ?
O5 P3 Se6 103.5(6) . . ?
O6 P3 Se6 112.2(6) . . ?
Se5 P3 Se6 117.9(2) . . ?
O8 P4 O7 101.6(7) . . ?
O8 P4 Se8 114.3(5) . . ?
O7 P4 Se8 109.9(5) . . ?
O8 P4 Se7 102.6(5) . . ?
O7 P4 Se7 110.5(5) . . ?
Se8 P4 Se7 116.8(2) . . ?
O9 P5 O10 107.2(7) . . ?
O9 P5 Se10 112.5(5) . . ?
O10 P5 Se10 106.7(5) . . ?
O9 P5 Se9 103.5(5) . . ?
O10 P5 Se9 109.3(5) . . ?
Se10 P5 Se9 117.1(2) . . ?
O11 P6 O12 99.6(7) . . ?
O11 P6 Se12 111.3(5) . . ?
O12 P6 Se12 114.0(5) . . ?
O11 P6 Se11 110.0(5) . . ?
O12 P6 Se11 104.0(5) . . ?
Se12 P6 Se11 116.6(2) . . ?
O14 P7 O13 99.9(7) . . ?
O14 P7 Se14 111.6(6) . . ?
O13 P7 Se14 113.4(5) . . ?
O14 P7 Se13 110.3(6) . . ?
O13 P7 Se13 102.8(6) . . ?
Se14 P7 Se13 117.2(2) . . ?
O15 P8 O16 107.1(7) . . ?
O15 P8 Se15 104.0(5) . . ?
O16 P8 Se15 114.2(5) . . ?
O15 P8 Se16 110.3(5) . . ?
O16 P8 Se16 102.5(5) . . ?
Se15 P8 Se16 118.3(2) . . ?
O17 P9 O18 108.3(7) . . ?
O17 P9 Se18 112.9(5) . . ?
O18 P9 Se18 103.4(4) . . ?
O17 P9 Se17 103.5(5) . . ?
O18 P9 Se17 110.8(5) . . ?
Se18 P9 Se17 117.8(2) . . ?
O19 P10 O20 99.9(7) . . ?
O19 P10 Se19 113.8(5) . . ?
O20 P10 Se19 110.7(6) . . ?
O19 P10 Se20 103.3(5) . . ?
O20 P10 Se20 111.5(5) . . ?
Se19 P10 Se20 116.3(2) . . ?
O21 P11 O22 99.0(7) . . ?
O21 P11 Se21 113.7(5) . . ?
O22 P11 Se21 110.9(5) . . ?
O21 P11 Se22 104.8(5) . . ?
O22 P11 Se22 111.1(5) . . ?
Se21 P11 Se22 116.0(2) . . ?
O24 P12 O23 100.0(7) . . ?
O24 P12 Se24 111.3(6) . . ?
O23 P12 Se24 114.2(6) . . ?
O24 P12 Se23 111.5(6) . . ?
O23 P12 Se23 102.3(6) . . ?
Se24 P12 Se23 116.0(2) . . ?
C1 O1 P1 125.6(14) . . ?
C4 O2 P1 118.8(13) . . ?
C7 O3 P2 127.6(14) . . ?
C10 O4 P2 124.1(14) . . ?
C13 O5 P3 126.4(14) . . ?
C16 O6 P3 127.9(15) . . ?
C19 O7 P4 124.8(12) . . ?
C22 O8 P4 122.6(11) . . ?
C25 O9 P5 127.5(12) . . ?
C28 O10 P5 121.4(11) . . ?
C31 O11 P6 124.2(12) . . ?
C34 O12 P6 123.9(11) . . ?
C37 O13 P7 125.7(13) . . ?
C40 O14 P7 123.4(13) . . ?
C43 O15 P8 125.3(11) . . ?
C46 O16 P8 124.8(11) . . ?
C49 O17 P9 126.5(11) . . ?
C52 O18 P9 124.6(11) . . ?
C55 O19 P10 127.6(12) . . ?
C58 O20 P10 123.8(11) . . ?
C61 O21 P11 124.6(11) . . ?
C64 O22 P11 124.3(12) . . ?
C67 O23 P12 123.0(15) . . ?
C70 O24 P12 125.1(12) . . ?
O1 C1 C2 111(2) . . ?
O1 C1 C3 105(2) . . ?
C2 C1 C3 107(2) . . ?
O2 C4 C5 105.6(17) . . ?
O2 C4 C6 109.6(18) . . ?
C5 C4 C6 114.5(18) . . ?
O3 C7 C8 112.0(19) . . ?
O3 C7 C9 105.5(19) . . ?
C8 C7 C9 113(2) . . ?
C11 C10 O4 109(2) . . ?
C11 C10 C12 115(2) . . ?
O4 C10 C12 111(2) . . ?
O5 C13 C14 107.2(18) . . ?
O5 C13 C15 107.3(18) . . ?
C14 C13 C15 114.4(18) . . ?
C18 C16 C17 115(2) . . ?
C18 C16 O6 104(2) . . ?
C17 C16 O6 106.9(19) . . ?
O7 C19 C21 105.9(18) . . ?
O7 C19 C20 108.2(17) . . ?
C21 C19 C20 112(2) . . ?
O8 C22 C24 105.4(16) . . ?
O8 C22 C23 107.0(15) . . ?
C24 C22 C23 116.6(19) . . ?
O9 C25 C26 108.5(17) . . ?
O9 C25 C27 111.2(16) . . ?
C26 C25 C27 112.3(17) . . ?
C29 C28 O10 113.1(16) . . ?
C29 C28 C30 115.0(17) . . ?
O10 C28 C30 103.8(15) . . ?
C32 C31 O11 111.5(19) . . ?
C32 C31 C33 114.3(19) . . ?
O11 C31 C33 103.5(17) . . ?
O12 C34 C35 105.6(15) . . ?
O12 C34 C36 111.0(15) . . ?
C35 C34 C36 112.7(17) . . ?
C38 C37 C39 113(2) . . ?
C38 C37 O13 111.2(18) . . ?
C39 C37 O13 104.1(18) . . ?
O14 C40 C41 110(2) . . ?
O14 C40 C42 103.4(16) . . ?
C41 C40 C42 112(2) . . ?
O15 C43 C44 110.1(16) . . ?
O15 C43 C45 108.1(17) . . ?
C44 C43 C45 110.1(16) . . ?
O16 C46 C47 105.6(16) . . ?
O16 C46 C48 110.1(16) . . ?
C47 C46 C48 109.8(18) . . ?
O17 C49 C50 107.2(15) . . ?
O17 C49 C51 107.8(17) . . ?
C50 C49 C51 114.8(16) . . ?
O18 C52 C54 106.2(16) . . ?
O18 C52 C53 109.3(17) . . ?
C54 C52 C53 114.1(18) . . ?
O19 C55 C56 110.5(16) . . ?
O19 C55 C57 105.6(16) . . ?
C56 C55 C57 114.1(17) . . ?
O20 C58 C60 108.1(16) . . ?
O20 C58 C59 107.1(17) . . ?
C60 C58 C59 113.5(18) . . ?
O21 C61 C62 109.4(17) . . ?
O21 C61 C63 104.0(16) . . ?
C62 C61 C63 110.1(18) . . ?
C65 C64 O22 109.4(17) . . ?
C65 C64 C66 113.1(19) . . ?
O22 C64 C66 107.3(18) . . ?
C69 C67 O23 114(3) . . ?
C69 C67 C68 115(3) . . ?
O23 C67 C68 105(2) . . ?
C71 C70 O24 108.7(18) . . ?
C71 C70 C72 113.6(19) . . ?
O24 C70 C72 104.7(18) . . ?
O25 C74 C73 122(2) . . ?
O25 C74 C75 118(2) . . ?
C73 C74 C75 119(2) . . ?
O26 C77 C76 119(3) . . ?
O26 C77 C78 124(3) . . ?
C76 C77 C78 117(2) . . ?
O27 C80 C79 122(2) . . ?
O27 C80 C81 122(2) . . ?
C79 C80 C81 115(2) . . ?

loop_
_geom_bond_atom_site_label_1
_geom_bond_atom_site_label_2
_geom_bond_distance
_geom_bond_site_symmetry_2
_geom_bond_publ_flag
Pt1 Ag3B 2.65(2) . ?
Pt1 Ag4B 2.67(2) . ?
Pt1 Ag0X 2.72(3) . ?
Pt1 Ag2X 2.74(2) . ?
Pt1 Ag9 2.7494(15) . ?
Pt1 Ag6 2.7504(15) . ?
Pt1 Ag8 2.7550(14) . ?
Pt1 Ag7 2.7561(14) . ?
Pt1 Ag10 2.7587(13) . ?
Pt1 Ag4 2.7593(14) . ?
Pt1 Ag11 2.7598(13) . ?
Pt1 Ag5 2.7601(14) . ?
Ag1 Se7 2.678(2) . ?
Ag1 Ag3 2.8501(19) . ?
Ag1 Ag6 2.8740(18) . ?
Ag1 Ag2 2.9046(18) . ?
Ag1 Ag4 2.9374(18) . ?
Ag1 Ag5 2.9576(17) . ?
Ag1 Ag13 2.9639(18) . ?
Ag1 Ag16 2.9684(18) . ?
Ag2 Se22 2.6850(19) . ?
Ag2 Ag7 2.8395(17) . ?
Ag2 Ag16 2.9073(19) . ?
Ag2 Ag6 2.9176(17) . ?
Ag2 Ag3 2.9272(17) . ?
Ag2 Ag8 2.9393(19) . ?
Ag2 Ag15 2.9438(18) . ?
Ag3 Se20 2.6815(19) . ?
Ag3 Ag4 2.9044(17) . ?
Ag3 Ag9 2.9067(18) . ?
Ag3 Ag8 2.9440(18) . ?
Ag3 Ag14 2.9530(17) . ?
Ag3 Ag15 2.9573(17) . ?
Ag4 Se17 2.687(2) . ?
Ag4 Ag10 2.8556(18) . ?
Ag4 Ag9 2.895(2) . ?
Ag4 Ag5 2.9115(18) . ?
Ag4 Ag14 2.9252(18) . ?
Ag4 Ag13 2.951(2) . ?
Ag5 Se6 2.668(2) . ?
Ag5 Ag6 2.8489(18) . ?
Ag5 Ag10 2.8875(19) . ?
Ag5 Ag11 2.8906(19) . ?
Ag5 Ag13 2.9660(18) . ?
Ag5 Ag20 2.9875(17) . ?
Ag6 Se9 2.665(2) . ?
Ag6 Ag16 2.9077(17) . ?
Ag6 Ag11 2.9256(18) . ?
Ag6 Ag7 2.940(2) . ?
Ag6 Ag17 2.9473(18) . ?
Ag7 Se11 2.667(2) . ?
Ag7 Ag8 2.8997(18) . ?
Ag7 Ag12 2.9078(18) . ?
Ag7 Ag18 2.938(2) . ?
Ag7 Ag11 2.9433(18) . ?
Ag7 Ag17 2.9582(18) . ?
Ag8 Se23 2.662(2) . ?
Ag8 Ag9 2.8344(17) . ?
Ag8 Ag12 2.9073(17) . ?
Ag8 Ag18 2.9204(18) . ?
Ag8 Ag15 2.9369(16) . ?
Ag9 Se16 2.660(2) . ?
Ag9 Ag10 2.9133(18) . ?
Ag9 Ag14 2.9391(17) . ?
Ag9 Ag12 2.9524(17) . ?
Ag9 Ag19 2.9917(17) . ?
Ag10 Se4 2.675(2) . ?
Ag10 Ag11 2.9099(17) . ?
Ag10 Ag12 2.9164(18) . ?
Ag10 Ag20 2.9356(18) . ?
Ag10 Ag19 2.9956(19) . ?
Ag11 Se2 2.675(2) . ?
Ag11 Ag12 2.8378(19) . ?
Ag11 Ag20 2.9595(18) . ?
Ag11 Ag17 2.9617(18) . ?
Ag12 Se13 2.681(2) . ?
Ag12 Ag18 2.9050(18) . ?
Ag12 Ag19 2.9396(18) . ?
Ag1B Ag9B 2.74(3) . ?
Ag1B Ag7B 2.87(3) . ?
Ag1B Ag6B 2.89(4) . ?
Ag1B Se3 2.89(2) . ?
Ag1B Ag8B 2.90(3) . ?
Ag1B Ag5B 2.94(3) . ?
Ag1B Ag20 2.95(2) . ?
Ag1B Ag19 2.96(3) . ?
Ag2B Ag18 2.85(2) . ?
Ag2B Ag1X 2.86(4) . ?
Ag2B Ag7B 2.90(3) . ?
Ag2B Se24 2.90(2) . ?
Ag2B Ag9B 2.94(3) . ?
Ag2B Ag3B 2.95(4) . ?
Ag2B Ag2X 2.99(3) . ?
Ag2B Ag15 3.02(2) . ?
Ag3B Ag4B 2.80(3) . ?
Ag3B Ag0X 2.87(3) . ?
Ag3B Ag1X 2.92(3) . ?
Ag3B Ag16 2.94(3) . ?
Ag3B Ag2X 2.95(4) . ?
Ag3B Se21 2.95(2) . ?
Ag3B Ag15 3.02(2) . ?
Ag4B Ag2X 2.85(4) . ?
Ag4B Se18 2.90(2) . ?
Ag4B Ag14 2.92(2) . ?
Ag4B Ag0X 2.93(3) . ?
Ag4B Ag5B 2.95(3) . ?
Ag4B Ag8B 2.98(3) . ?
Ag4B Ag13 3.00(2) . ?
Ag5B Se5 2.67(2) . ?
Ag5B Ag8B 2.88(3) . ?
Ag5B Ag6B 2.89(3) . ?
Ag5B Ag20 2.90(2) . ?
Ag5B Ag0X 2.99(3) . ?
Ag5B Ag13 3.06(2) . ?
Ag6B Se1 2.71(2) . ?
Ag6B Ag20 2.85(2) . ?
Ag6B Ag0X 2.85(3) . ?
Ag6B Ag9B 3.01(4) . ?
Ag6B Ag1X 3.02(3) . ?
Ag6B Ag17 3.02(2) . ?
Ag7B Ag9B 2.86(3) . ?
Ag7B Ag8B 2.86(3) . ?
Ag7B Ag18 2.87(2) . ?
Ag7B Ag2X 2.88(3) . ?
Ag7B Se14 2.89(3) . ?
Ag7B Ag19 2.89(2) . ?
Ag8B Se15 2.83(2) . ?
Ag8B Ag19 2.83(2) . ?
Ag8B Ag2X 2.91(3) . ?
Ag8B Ag14 3.06(2) . ?
Ag9B Se12 2.79(2) . ?
Ag9B Ag18 2.92(2) . ?
Ag9B Ag1X 2.96(3) . ?
Ag9B Ag17 3.00(2) . ?
Ag0X Se8 2.89(3) . ?
Ag0X Ag1X 2.93(3) . ?
Ag0X Ag13 2.98(2) . ?
Ag0X Ag16 3.03(2) . ?
Ag1X Ag17 2.81(2) . ?
Ag1X Se10 2.99(2) . ?
Ag1X Ag16 2.99(2) . ?
Ag2X Se19 2.94(2) . ?
Ag2X Ag14 2.95(2) . ?
Ag2X Ag15 3.00(2) . ?
Ag13 Se7 2.600(2) . ?
Ag13 Se6 2.612(2) . ?
Ag13 Se17 2.638(2) . ?
Ag14 Se19 2.600(2) . ?
Ag14 Se18 2.608(2) . ?
Ag14 Se15 2.6144(19) . ?
Ag15 Se23 2.624(2) . ?
Ag15 Se22 2.626(2) . ?
Ag15 Se20 2.633(2) . ?
Ag16 Se21 2.618(2) . ?
Ag16 Se8 2.621(2) . ?
Ag16 Se10 2.639(2) . ?
Ag17 Se11 2.643(2) . ?
Ag17 Se2 2.644(2) . ?
Ag17 Se9 2.645(2) . ?
Ag18 Se24 2.613(2) . ?
Ag18 Se14 2.636(2) . ?
Ag18 Se12 2.640(2) . ?
Ag19 Se13 2.605(2) . ?
Ag19 Se4 2.611(2) . ?
Ag19 Se16 2.622(2) . ?
Ag20 Se5 2.605(2) . ?
Ag20 Se1 2.605(2) . ?
Ag20 Se3 2.610(2) . ?
Se1 P1 2.144(5) . ?
Se2 P1 2.182(5) . ?
Se3 P2 2.137(5) . ?
Se4 P2 2.196(5) . ?
Se5 P3 2.152(6) . ?
Se6 P3 2.185(5) . ?
Se7 P4 2.173(5) . ?
Se8 P4 2.153(5) . ?
Se9 P5 2.187(5) . ?
Se10 P5 2.141(5) . ?
Se11 P6 2.180(5) . ?
Se12 P6 2.156(5) . ?
Se13 P7 2.171(5) . ?
Se14 P7 2.145(5) . ?
Se15 P8 2.147(5) . ?
Se16 P8 2.180(5) . ?
Se17 P9 2.183(4) . ?
Se18 P9 2.146(5) . ?
Se19 P10 2.155(5) . ?
Se20 P10 2.173(5) . ?
Se21 P11 2.143(5) . ?
Se22 P11 2.176(5) . ?
Se23 P12 2.174(5) . ?
Se24 P12 2.155(5) . ?
P1 O2 1.590(13) . ?
P1 O1 1.604(16) . ?
P2 O3 1.565(15) . ?
P2 O4 1.582(15) . ?
P3 O5 1.575(13) . ?
P3 O6 1.594(15) . ?
P4 O8 1.594(12) . ?
P4 O7 1.601(13) . ?
P5 O9 1.592(13) . ?
P5 O10 1.602(12) . ?
P6 O11 1.592(13) . ?
P6 O12 1.603(13) . ?
P7 O14 1.569(14) . ?
P7 O13 1.586(13) . ?
P8 O15 1.569(12) . ?
P8 O16 1.572(12) . ?
P9 O17 1.574(13) . ?
P9 O18 1.594(13) . ?
P10 O19 1.575(13) . ?
P10 O20 1.586(13) . ?
P11 O21 1.572(13) . ?
P11 O22 1.595(12) . ?
P12 O24 1.592(12) . ?
P12 O23 1.598(15) . ?
O1 C1 1.45(3) . ?
O2 C4 1.48(2) . ?
O3 C7 1.45(3) . ?
O4 C10 1.48(3) . ?
O5 C13 1.47(2) . ?
O6 C16 1.45(3) . ?
O7 C19 1.46(2) . ?
O8 C22 1.47(2) . ?
O9 C25 1.41(2) . ?
O10 C28 1.48(2) . ?
O11 C31 1.45(2) . ?
O12 C34 1.48(2) . ?
O13 C37 1.47(2) . ?
O14 C40 1.48(2) . ?
O15 C43 1.45(2) . ?
O16 C46 1.49(2) . ?
O17 C49 1.46(2) . ?
O18 C52 1.44(2) . ?
O19 C55 1.47(2) . ?
O20 C58 1.47(2) . ?
O21 C61 1.48(2) . ?
O22 C64 1.44(2) . ?
O23 C67 1.43(3) . ?
O24 C70 1.47(2) . ?
O25 C74 1.19(2) . ?
O26 C77 1.26(3) . ?
O27 C80 1.17(3) . ?
C1 C2 1.51(4) . ?
C1 C3 1.515(14) . ?
C4 C5 1.51(3) . ?
C4 C6 1.51(3) . ?
C7 C8 1.47(3) . ?
C7 C9 1.51(3) . ?
C10 C11 1.45(4) . ?
C10 C12 1.51(3) . ?
C13 C14 1.49(3) . ?
C13 C15 1.52(3) . ?
C16 C18 1.44(4) . ?
C16 C17 1.45(4) . ?
C19 C21 1.53(3) . ?
C19 C20 1.58(3) . ?
C22 C24 1.51(3) . ?
C22 C23 1.51(3) . ?
C25 C26 1.46(3) . ?
C25 C27 1.56(3) . ?
C28 C29 1.46(3) . ?
C28 C30 1.52(3) . ?
C31 C32 1.40(3) . ?
C31 C33 1.58(3) . ?
C34 C35 1.50(3) . ?
C34 C36 1.51(2) . ?
C37 C38 1.43(3) . ?
C37 C39 1.45(3) . ?
C40 C41 1.49(3) . ?
C40 C42 1.56(3) . ?
C43 C44 1.47(3) . ?
C43 C45 1.52(3) . ?
C46 C47 1.50(3) . ?
C46 C48 1.51(3) . ?
C49 C50 1.50(3) . ?
C49 C51 1.52(3) . ?
C52 C54 1.48(3) . ?
C52 C53 1.52(3) . ?
C55 C56 1.48(3) . ?
C55 C57 1.50(3) . ?
C58 C60 1.48(3) . ?
C58 C59 1.52(3) . ?
C61 C62 1.50(3) . ?
C61 C63 1.56(3) . ?
C64 C65 1.41(3) . ?
C64 C66 1.52(3) . ?
C67 C69 1.41(4) . ?
C67 C68 1.48(4) . ?
C70 C71 1.46(3) . ?
C70 C72 1.48(3) . ?
C73 C74 1.46(3) . ?
C74 C75 1.50(3) . ?
C76 C77 1.47(4) . ?
C77 C78 1.57(4) . ?
C79 C80 1.46(3) . ?
C80 C81 1.52(3) . ?
